data_4303415
loop_
_publ_author_name
'E. Carolina Sa\~nudo'
'Thomas B. Faust'
'Christopher A. Muryn'
'Robin G. Pritchard'
'Grigore A. Timco'
'Richard E. P. Winpenny'

_publ_section_title
;
Proton NMR Study of Cr-Co Heterometallic Wheel Complexes
;
_journal_name_full 'Inorganic Chemistry'
_journal_page_first 9811
_journal_page_last 9818
_journal_paper_doi 10.1021/ic901418z
_journal_volume 48
_journal_year 2009
_chemical_formula_sum 'C83 H146 Co Cr7 F8 Na O34'
_chemical_formula_weight 2285.92
_chemical_name_systematic
; 
 ? 
;
_space_group_IT_number 9
_symmetry_cell_setting monoclinic
_symmetry_space_group_name_Hall 'C -2yc'
_symmetry_space_group_name_H-M 'C 1 c 1'
_atom_sites_solution_hydrogens geom
_atom_sites_solution_primary direct
_atom_sites_solution_secondary difmap
_audit_creation_method SHELXL-97
_cell_angle_alpha 90.00
_cell_angle_beta 100.814(2)
_cell_angle_gamma 90.00
_cell_formula_units_Z 4
_cell_length_a 13.5483(3)
_cell_length_b 29.7894(5)
_cell_length_c 30.3479(6)
_cell_measurement_reflns_used 31099
_cell_measurement_temperature 100(2)
_cell_measurement_theta_max 29.5360
_cell_measurement_theta_min 2.6758
_cell_volume 12030.8(4)
_computing_cell_refinement
;
CrysAlis RED, Oxford Diffraction Ltd.,
Version 1.171.28cycle4 beta (release 11-11-2005 CrysAlis171 .NET)
(compiled Nov 11 2005,15:50:43)
;
_computing_data_collection
;
CrysAlis CCD, Oxford Diffraction Ltd.,
Version 1.171.28cycle4 beta (release 11-11-2005 CrysAlis171 .NET)
(compiled Nov 11 2005,15:50:43)
;
_computing_data_reduction
;
CrysAlis RED, Oxford Diffraction Ltd.,
Version 1.171.28cycle4 beta (release 11-11-2005 CrysAlis171 .NET)
(compiled Nov 11 2005,15:50:43)
;
_computing_molecular_graphics 'SHELXL-97 (Sheldrick, 1997)'
_computing_publication_material 'SHELXL-97 (Sheldrick, 1997)'
_computing_structure_refinement 'SHELXL-97 (Sheldrick, 1997)'
_computing_structure_solution 'SHELXS-97 (Sheldrick, 1990)'
_diffrn_ambient_temperature 100(2)
_diffrn_detector_area_resol_mean 8.3367
_diffrn_measured_fraction_theta_full 0.996
_diffrn_measured_fraction_theta_max 0.996
_diffrn_measurement_device_type 'Oxford Diffraction XCalibur 2'
_diffrn_measurement_method 'phi and omega'
_diffrn_radiation_monochromator graphite
_diffrn_radiation_source 'Enhance (Mo) X-ray Source'
_diffrn_radiation_type MoK\a
_diffrn_radiation_wavelength 0.71073
_diffrn_reflns_av_R_equivalents 0.0300
_diffrn_reflns_av_sigmaI/netI 0.0344
_diffrn_reflns_limit_h_max 14
_diffrn_reflns_limit_h_min -16
_diffrn_reflns_limit_k_max 35
_diffrn_reflns_limit_k_min -35
_diffrn_reflns_limit_l_max 36
_diffrn_reflns_limit_l_min -35
_diffrn_reflns_number 50273
_diffrn_reflns_theta_full 25.03
_diffrn_reflns_theta_max 25.03
_diffrn_reflns_theta_min 3.75
_exptl_absorpt_coefficient_mu 0.823
_exptl_absorpt_correction_T_max 0.8865
_exptl_absorpt_correction_T_min 0.5966
_exptl_absorpt_correction_type multi-scan
_exptl_absorpt_process_details
;
CrysAlis RED, Oxford Diffraction Ltd.,
Version 1.171.31.5 (release 28-08-2006 CrysAlis171 .NET)
(compiled Aug 28 2006,13:05:05)
Empirical absorption correction using spherical harmonics,
 implemented in SCALE3 ABSPACK scaling algorithm.
;
_exptl_crystal_colour Green
_exptl_crystal_density_diffrn 1.259
_exptl_crystal_density_method 'not measured'
_exptl_crystal_description Plate
_exptl_crystal_F_000 4776
_exptl_crystal_size_max 0.70
_exptl_crystal_size_mid 0.50
_exptl_crystal_size_min 0.15
_refine_diff_density_max 1.447
_refine_diff_density_min -0.517
_refine_diff_density_rms 0.107
_refine_ls_abs_structure_details 'Flack H D (1983), Acta Cryst. A39, 876-881'
_refine_ls_abs_structure_Flack 0.016(17)
_refine_ls_extinction_method none
_refine_ls_goodness_of_fit_ref 1.113
_refine_ls_hydrogen_treatment constr
_refine_ls_matrix_type full
_refine_ls_number_parameters 1264
_refine_ls_number_reflns 18275
_refine_ls_number_restraints 124
_refine_ls_restrained_S_all 1.109
_refine_ls_R_factor_all 0.0685
_refine_ls_R_factor_gt 0.0575
_refine_ls_shift/su_max 0.002
_refine_ls_shift/su_mean 0.000
_refine_ls_structure_factor_coef Fsqd
_refine_ls_weighting_details 'calc w=1/[\s^2^(Fo^2^)+(0.0866P)^2^+48.7616P] where P=(Fo^2^+2Fc^2^)/3'
_refine_ls_weighting_scheme calc
_refine_ls_wR_factor_gt 0.1492
_refine_ls_wR_factor_ref 0.1626
_reflns_number_gt 16248
_reflns_number_total 18275
_reflns_threshold_expression >2sigma(I)
_cod_data_source_file ic901418z_si_001_5.cif
_cod_data_source_block Na-H2O-acetoneCr7Co-8A
_cod_depositor_comments
;
The following automatic conversions were performed:
'_symmetry_cell_setting' value 'Monoclinic' changed to 'monoclinic'
according to '/home/saulius/struct/CIF-dictionaries/cif_core.dic'
dictionary named 'cif_core.dic' version 2.4.1 from 2010-06-29.

Automatic conversion script
Id: cif_fix_enum 1527 2010-12-29 10:47:43Z saulius 
;
_cod_original_sg_symbol_H-M 'C c'
_cod_database_code 4303415

loop_
_symmetry_equiv_pos_as_xyz
'x, y, z'
'x, -y, z+1/2'
'x+1/2, y+1/2, z'
'x+1/2, -y+1/2, z+1/2'

loop_
_atom_site_label
_atom_site_type_symbol
_atom_site_fract_x
_atom_site_fract_y
_atom_site_fract_z
_atom_site_U_iso_or_equiv
_atom_site_adp_type
_atom_site_occupancy
_atom_site_symmetry_multiplicity
_atom_site_calc_flag
_atom_site_refinement_flags
_atom_site_disorder_assembly
_atom_site_disorder_group
Cr1 Cr 0.92408(7) 0.64590(3) 0.56084(3) 0.0243(2) Uani 0.88 1 d P . .
Cr2 Cr 0.84810(7) 0.75334(3) 0.56919(3) 0.0234(2) Uani 0.88 1 d P . .
Cr3 Cr 0.82664(7) 0.81544(3) 0.65994(3) 0.0227(2) Uani 0.88 1 d P . .
Cr4 Cr 0.76415(7) 0.79388(3) 0.76044(3) 0.0245(2) Uani 0.88 1 d P . .
Cr5 Cr 0.78571(9) 0.70389(3) 0.82965(3) 0.0339(3) Uani 0.88 1 d P . .
Cr6 Cr 0.79565(8) 0.59233(3) 0.81116(4) 0.0334(2) Uani 0.88 1 d P . .
Cr7 Cr 0.87632(7) 0.53193(3) 0.72997(3) 0.0241(2) Uani 0.88 1 d P . .
Cr8 Cr 0.91119(7) 0.55238(3) 0.62329(3) 0.0255(2) Uani 0.88 1 d P . .
Co1 Co 0.92408(7) 0.64590(3) 0.56084(3) 0.0243(2) Uani 0.13 1 d P . .
Co2 Co 0.84810(7) 0.75334(3) 0.56919(3) 0.0234(2) Uani 0.13 1 d P . .
Co3 Co 0.82664(7) 0.81544(3) 0.65994(3) 0.0227(2) Uani 0.13 1 d P . .
Co4 Co 0.76415(7) 0.79388(3) 0.76044(3) 0.0245(2) Uani 0.13 1 d P . .
Co5 Co 0.78571(9) 0.70389(3) 0.82965(3) 0.0339(3) Uani 0.13 1 d P . .
Co6 Co 0.79565(8) 0.59233(3) 0.81116(4) 0.0334(2) Uani 0.13 1 d P . .
Co7 Co 0.87632(7) 0.53193(3) 0.72997(3) 0.0241(2) Uani 0.13 1 d P . .
Co8 Co 0.91119(7) 0.55238(3) 0.62329(3) 0.0255(2) Uani 0.13 1 d P . .
F1 F 0.8388(2) 0.69048(11) 0.58215(11) 0.0252(7) Uani 1 1 d . A .
F2 F 0.8734(2) 0.76306(11) 0.63341(11) 0.0235(7) Uani 1 1 d . . .
F3 F 0.7701(2) 0.77635(11) 0.69970(11) 0.0253(7) Uani 1 1 d . . .
F4 F 0.8225(3) 0.73636(11) 0.78022(12) 0.0293(8) Uani 1 1 d . . .
F5 F 0.7612(3) 0.65263(11) 0.79003(12) 0.0315(8) Uani 1 1 d . A .
F6 F 0.8677(3) 0.58785(11) 0.76201(12) 0.0263(7) Uani 1 1 d . A .
F7 F 0.8448(3) 0.56591(11) 0.67389(11) 0.0269(7) Uani 1 1 d . A .
F8 F 0.9305(3) 0.61710(11) 0.61786(11) 0.0267(8) Uani 1 1 d . A .
O1 O 1.0452(3) 0.68105(14) 0.58737(16) 0.0321(10) Uani 1 1 d . . .
O2 O 0.9942(3) 0.75180(14) 0.57234(15) 0.0264(9) Uani 1 1 d . . .
O3 O 0.9139(4) 0.67713(14) 0.50326(15) 0.0320(10) Uani 1 1 d . . .
O4 O 0.8246(3) 0.74031(14) 0.50521(14) 0.0308(10) Uani 1 1 d . . .
O5 O 0.8552(3) 0.81757(14) 0.55502(14) 0.0278(9) Uani 1 1 d . . .
O6 O 0.8851(3) 0.85469(14) 0.61995(15) 0.0294(10) Uani 1 1 d . . .
O7 O 0.7029(3) 0.75813(15) 0.56677(14) 0.0285(9) Uani 1 1 d . . .
O8 O 0.6980(3) 0.81275(14) 0.61736(14) 0.0259(9) Uani 1 1 d . . .
O9 O 0.9545(3) 0.81664(14) 0.70310(13) 0.0251(9) Uani 1 1 d . . .
O10 O 0.9012(3) 0.81836(14) 0.76878(14) 0.0288(10) Uani 1 1 d . . .
O11 O 0.7792(3) 0.87000(14) 0.68427(14) 0.0289(10) Uani 1 1 d . . .
O12 O 0.7020(3) 0.85144(14) 0.74010(15) 0.0319(10) Uani 1 1 d . . .
O13 O 0.7598(4) 0.81295(15) 0.82184(15) 0.0358(11) Uani 1 1 d . . .
O14 O 0.8091(5) 0.75687(18) 0.86886(17) 0.0549(16) Uani 1 1 d . . .
O15 O 0.6280(3) 0.76815(17) 0.75280(15) 0.0363(11) Uani 1 1 d . . .
O16 O 0.6419(4) 0.72048(16) 0.81068(16) 0.0385(11) Uani 1 1 d . . .
O17 O 0.9280(4) 0.68656(17) 0.84929(19) 0.0512(14) Uani 1 1 d . . .
O18 O 0.9185(4) 0.61165(16) 0.85143(16) 0.0402(11) Uani 1 1 d . . .
O19 O 0.7491(5) 0.67124(16) 0.87979(17) 0.0475(14) Uani 1 1 d . . .
O20 O 0.7186(5) 0.59975(18) 0.85908(19) 0.0540(15) Uani 1 1 d . . .
O21 O 0.8239(5) 0.53067(16) 0.83259(18) 0.0477(14) Uani 1 1 d . . .
O22 O 0.9115(4) 0.49788(15) 0.78547(16) 0.0360(11) Uani 1 1 d . . .
O23 O 0.6734(4) 0.57149(19) 0.7711(2) 0.0534(15) Uani 1 1 d . A .
O24 O 0.7301(3) 0.52104(16) 0.72761(15) 0.0324(10) Uani 1 1 d . . .
O25 O 1.0195(3) 0.54732(15) 0.73471(14) 0.0298(10) Uani 1 1 d . . .
O26 O 1.0433(3) 0.55356(15) 0.66414(14) 0.0299(10) Uani 1 1 d . . .
O27 O 0.8767(4) 0.47439(14) 0.69825(15) 0.0325(10) Uani 1 1 d . . .
O28 O 0.8820(4) 0.48848(15) 0.62655(15) 0.0356(11) Uani 1 1 d . . .
O29 O 0.9818(4) 0.53870(15) 0.57399(16) 0.0383(11) Uani 1 1 d . . .
O30 O 1.0159(4) 0.60264(15) 0.54192(16) 0.0353(10) Uani 1 1 d . . .
O31 O 0.7800(4) 0.55792(17) 0.58233(15) 0.0389(12) Uani 1 1 d . A .
O32 O 0.8045(3) 0.61159(14) 0.53350(15) 0.0313(10) Uani 1 1 d . . .
C1 C 1.0596(5) 0.7222(2) 0.5835(2) 0.0261(13) Uani 1 1 d . . .
C2 C 1.1697(5) 0.7382(2) 0.5926(3) 0.0341(15) Uani 1 1 d . . .
C3 C 1.1833(10) 0.7720(8) 0.5587(11) 0.251(19) Uani 1 1 d . . .
H3A H 1.2471 0.7877 0.5686 0.376 Uiso 1 1 calc R A .
H3B H 1.1278 0.7936 0.5551 0.376 Uiso 1 1 calc R . .
H3C H 1.1839 0.7571 0.5300 0.376 Uiso 1 1 calc R . .
C4 C 1.2374(9) 0.7039(6) 0.6106(10) 0.213(14) Uani 1 1 d . . .
H4A H 1.3013 0.7174 0.6251 0.320 Uiso 1 1 calc R A .
H4B H 1.2489 0.6839 0.5864 0.320 Uiso 1 1 calc R . .
H4C H 1.2091 0.6867 0.6328 0.320 Uiso 1 1 calc R . .
C5 C 1.1769(11) 0.7741(7) 0.6285(9) 0.187(12) Uani 1 1 d . . .
H5A H 1.1091 0.7829 0.6321 0.280 Uiso 1 1 calc R A .
H5B H 1.2122 0.8003 0.6196 0.280 Uiso 1 1 calc R . .
H5C H 1.2138 0.7623 0.6570 0.280 Uiso 1 1 calc R . .
C6 C 0.8664(6) 0.7099(2) 0.4858(2) 0.0344(16) Uani 1 1 d . . .
C7 C 0.8538(12) 0.7154(3) 0.4353(3) 0.097(5) Uani 1 1 d . . .
C8 C 0.8748(16) 0.7591(4) 0.4228(4) 0.137(8) Uani 1 1 d . . .
H8A H 0.9453 0.7662 0.4349 0.205 Uiso 1 1 calc R A .
H8B H 0.8313 0.7803 0.4347 0.205 Uiso 1 1 calc R . .
H8C H 0.8626 0.7613 0.3900 0.205 Uiso 1 1 calc R . .
C9 C 0.7229(13) 0.7150(5) 0.4195(4) 0.126(6) Uani 1 1 d . . .
H9A H 0.7035 0.7290 0.3899 0.189 Uiso 1 1 calc R A .
H9B H 0.6933 0.7319 0.4415 0.189 Uiso 1 1 calc R . .
H9C H 0.6985 0.6840 0.4182 0.189 Uiso 1 1 calc R . .
C10 C 0.8720(15) 0.6735(4) 0.4127(4) 0.129(7) Uani 1 1 d . . .
H10A H 0.8464 0.6764 0.3804 0.193 Uiso 1 1 calc R A .
H10B H 0.8375 0.6487 0.4247 0.193 Uiso 1 1 calc R . .
H10C H 0.9444 0.6674 0.4179 0.193 Uiso 1 1 calc R . .
C11 C 0.8779(4) 0.8524(2) 0.5781(2) 0.0238(13) Uani 1 1 d . . .
C12 C 0.8999(5) 0.8944(2) 0.5532(2) 0.0317(14) Uani 1 1 d . . .
C13 C 0.8112(8) 0.9028(3) 0.5146(3) 0.069(3) Uani 1 1 d . . .
H13A H 0.7984 0.8758 0.4960 0.104 Uiso 1 1 calc R A .
H13B H 0.8272 0.9279 0.4963 0.104 Uiso 1 1 calc R . .
H13C H 0.7512 0.9102 0.5269 0.104 Uiso 1 1 calc R . .
C14 C 0.9966(8) 0.8855(3) 0.5357(4) 0.064(3) Uani 1 1 d . . .
H14A H 1.0501 0.8769 0.5607 0.095 Uiso 1 1 calc R A .
H14B H 1.0165 0.9127 0.5216 0.095 Uiso 1 1 calc R . .
H14C H 0.9854 0.8611 0.5136 0.095 Uiso 1 1 calc R . .
C15 C 0.9137(6) 0.9354(2) 0.5849(3) 0.0443(18) Uani 1 1 d . . .
H15A H 0.8530 0.9395 0.5977 0.066 Uiso 1 1 calc R A .
H15B H 0.9254 0.9623 0.5681 0.066 Uiso 1 1 calc R . .
H15C H 0.9714 0.9303 0.6092 0.066 Uiso 1 1 calc R . .
C16 C 0.6580(4) 0.7867(2) 0.5868(2) 0.0246(13) Uani 1 1 d . . .
C17 C 0.5440(5) 0.7914(3) 0.5713(2) 0.045(2) Uani 1 1 d . . .
C18 C 0.5256(7) 0.8387(4) 0.5517(3) 0.083(4) Uani 1 1 d . . .
H18A H 0.4532 0.8438 0.5425 0.124 Uiso 1 1 calc R A .
H18B H 0.5582 0.8417 0.5256 0.124 Uiso 1 1 calc R . .
H18C H 0.5537 0.8609 0.5745 0.124 Uiso 1 1 calc R . .
C19 C 0.4963(6) 0.7877(4) 0.6131(3) 0.066(3) Uani 1 1 d . . .
H19A H 0.5117 0.7583 0.6271 0.098 Uiso 1 1 calc R A .
H19B H 0.4233 0.7913 0.6045 0.098 Uiso 1 1 calc R . .
H19C H 0.5234 0.8113 0.6345 0.098 Uiso 1 1 calc R . .
C20 C 0.5028(6) 0.7563(4) 0.5372(4) 0.078(4) Uani 1 1 d . . .
H20A H 0.5195 0.7264 0.5499 0.116 Uiso 1 1 calc R A .
H20B H 0.5324 0.7602 0.5104 0.116 Uiso 1 1 calc R . .
H20C H 0.4296 0.7595 0.5292 0.116 Uiso 1 1 calc R . .
C21 C 0.9690(5) 0.81874(19) 0.7450(2) 0.0266(13) Uani 1 1 d . . .
C22 C 1.0779(5) 0.8196(2) 0.7703(2) 0.0387(16) Uani 1 1 d . . .
C23 C 1.0860(7) 0.8479(4) 0.8128(3) 0.065(3) Uani 1 1 d . . .
H23A H 1.1561 0.8487 0.8286 0.097 Uiso 1 1 calc R A .
H23B H 1.0440 0.8347 0.8324 0.097 Uiso 1 1 calc R . .
H23C H 1.0630 0.8785 0.8048 0.097 Uiso 1 1 calc R . .
C24 C 1.1478(6) 0.8388(3) 0.7415(3) 0.054(2) Uani 1 1 d . . .
H24A H 1.1469 0.8195 0.7153 0.081 Uiso 1 1 calc R A .
H24B H 1.2162 0.8403 0.7591 0.081 Uiso 1 1 calc R . .
H24C H 1.1254 0.8690 0.7315 0.081 Uiso 1 1 calc R . .
C25 C 1.1045(7) 0.7702(3) 0.7814(4) 0.069(3) Uani 1 1 d . . .
H25A H 1.0925 0.7525 0.7536 0.104 Uiso 1 1 calc R A .
H25B H 1.0624 0.7587 0.8018 0.104 Uiso 1 1 calc R . .
H25C H 1.1754 0.7679 0.7957 0.104 Uiso 1 1 calc R . .
C26 C 0.7227(4) 0.87853(19) 0.71276(19) 0.0219(12) Uani 1 1 d . . .
C27 C 0.6822(5) 0.9259(2) 0.7110(3) 0.0366(16) Uani 1 1 d . . .
C28 C 0.6198(6) 0.9325(3) 0.7471(3) 0.0459(18) Uani 1 1 d . . .
H28A H 0.5644 0.9108 0.7427 0.069 Uiso 1 1 calc R A .
H28B H 0.5924 0.9631 0.7451 0.069 Uiso 1 1 calc R . .
H28C H 0.6621 0.9280 0.7767 0.069 Uiso 1 1 calc R . .
C29 C 0.6175(7) 0.9320(3) 0.6624(3) 0.059(2) Uani 1 1 d . . .
H29A H 0.5602 0.9113 0.6583 0.089 Uiso 1 1 calc R A .
H29B H 0.6592 0.9254 0.6401 0.089 Uiso 1 1 calc R . .
H29C H 0.5931 0.9629 0.6587 0.089 Uiso 1 1 calc R . .
C30 C 0.7680(7) 0.9586(3) 0.7162(4) 0.074(3) Uani 1 1 d . . .
H30A H 0.7416 0.9893 0.7143 0.110 Uiso 1 1 calc R A .
H30B H 0.8062 0.9538 0.6922 0.110 Uiso 1 1 calc R . .
H30C H 0.8120 0.9541 0.7454 0.110 Uiso 1 1 calc R . .
C31 C 0.7891(6) 0.7966(2) 0.8605(2) 0.0362(16) Uani 1 1 d . . .
C32 C 0.7948(8) 0.8282(3) 0.8998(3) 0.059(2) Uani 1 1 d . . .
C33 C 0.716(2) 0.8612(8) 0.8919(5) 0.28(2) Uani 1 1 d . . .
H33A H 0.6507 0.8461 0.8882 0.415 Uiso 1 1 calc R A .
H33B H 0.7202 0.8781 0.8646 0.415 Uiso 1 1 calc R . .
H33C H 0.7234 0.8818 0.9174 0.415 Uiso 1 1 calc R . .
C34 C 0.891(2) 0.8466(16) 0.9068(13) 0.44(4) Uani 1 1 d . . .
H34A H 0.8983 0.8650 0.8809 0.655 Uiso 1 1 calc R A .
H34B H 0.9407 0.8224 0.9106 0.655 Uiso 1 1 calc R . .
H34C H 0.9011 0.8653 0.9338 0.655 Uiso 1 1 calc R . .
C35 C 0.805(3) 0.8049(5) 0.9413(4) 0.27(2) Uani 1 1 d . . .
H35A H 0.7423 0.7887 0.9425 0.410 Uiso 1 1 calc R A .
H35B H 0.8183 0.8265 0.9661 0.410 Uiso 1 1 calc R . .
H35C H 0.8605 0.7835 0.9439 0.410 Uiso 1 1 calc R . .
C36 C 0.5922(5) 0.7430(2) 0.7784(2) 0.0343(15) Uani 1 1 d . . .
C37 C 0.4774(7) 0.7421(4) 0.7724(3) 0.071(3) Uani 1 1 d . . .
C38 C 0.4394(11) 0.7011(6) 0.7964(6) 0.130(6) Uani 1 1 d . . .
H38A H 0.3665 0.7033 0.7942 0.194 Uiso 1 1 calc R A .
H38B H 0.4723 0.7010 0.8281 0.194 Uiso 1 1 calc R . .
H38C H 0.4557 0.6733 0.7821 0.194 Uiso 1 1 calc R . .
C39 C 0.4274(11) 0.7533(9) 0.7273(4) 0.196(13) Uani 1 1 d . . .
H39A H 0.4638 0.7777 0.7157 0.294 Uiso 1 1 calc R A .
H39B H 0.3585 0.7630 0.7278 0.294 Uiso 1 1 calc R . .
H39C H 0.4260 0.7269 0.7080 0.294 Uiso 1 1 calc R . .
C40 C 0.4549(10) 0.7861(6) 0.8009(6) 0.133(6) Uani 1 1 d . . .
H40A H 0.4930 0.8118 0.7928 0.199 Uiso 1 1 calc R A .
H40B H 0.4753 0.7800 0.8331 0.199 Uiso 1 1 calc R . .
H40C H 0.3829 0.7930 0.7941 0.199 Uiso 1 1 calc R . .
C41 C 0.9627(6) 0.6484(3) 0.8606(2) 0.0410(17) Uani 1 1 d . . .
C42 C 1.0688(8) 0.6474(3) 0.8898(3) 0.062(3) Uani 1 1 d . . .
C43 C 1.0704(9) 0.6787(6) 0.9285(3) 0.117(6) Uani 1 1 d . . .
H43A H 1.0608 0.7096 0.9174 0.176 Uiso 1 1 calc R A .
H43B H 1.1352 0.6763 0.9491 0.176 Uiso 1 1 calc R . .
H43C H 1.0162 0.6708 0.9444 0.176 Uiso 1 1 calc R . .
C44 C 1.1445(8) 0.6649(5) 0.8622(4) 0.084(4) Uani 1 1 d . . .
H44A H 1.1237 0.6948 0.8504 0.126 Uiso 1 1 calc R A .
H44B H 1.1469 0.6443 0.8372 0.126 Uiso 1 1 calc R . .
H44C H 1.2112 0.6668 0.8813 0.126 Uiso 1 1 calc R . .
C45 C 1.0955(14) 0.5990(5) 0.9058(7) 0.193(12) Uani 1 1 d . . .
H45A H 1.1687 0.5959 0.9139 0.289 Uiso 1 1 calc R A .
H45B H 1.0693 0.5779 0.8817 0.289 Uiso 1 1 calc R . .
H45C H 1.0656 0.5925 0.9321 0.289 Uiso 1 1 calc R . .
C46 C 0.7184(7) 0.6331(3) 0.8859(3) 0.0464(19) Uani 1 1 d . . .
C47 C 0.6698(12) 0.6251(3) 0.9261(4) 0.087(4) Uani 1 1 d . . .
C48 C 0.585(2) 0.5988(12) 0.9160(7) 0.32(2) Uani 1 1 d . . .
H48A H 0.5420 0.6101 0.8887 0.476 Uiso 1 1 calc R A .
H48B H 0.5484 0.5999 0.9409 0.476 Uiso 1 1 calc R . .
H48C H 0.6046 0.5678 0.9113 0.476 Uiso 1 1 calc R . .
C49 C 0.742(3) 0.5983(12) 0.9568(8) 0.28(2) Uani 1 1 d . . .
H49A H 0.8017 0.5930 0.9435 0.419 Uiso 1 1 calc R A .
H49B H 0.7116 0.5695 0.9622 0.419 Uiso 1 1 calc R . .
H49C H 0.7618 0.6144 0.9852 0.419 Uiso 1 1 calc R . .
C50 C 0.663(3) 0.6618(8) 0.9501(9) 0.32(2) Uani 1 1 d . . .
H50A H 0.6901 0.6556 0.9818 0.481 Uiso 1 1 calc R A .
H50B H 0.5923 0.6707 0.9467 0.481 Uiso 1 1 calc R . .
H50C H 0.7014 0.6861 0.9395 0.481 Uiso 1 1 calc R . .
C51 C 0.8799(6) 0.4994(2) 0.8218(2) 0.0381(16) Uani 1 1 d . . .
C52 C 0.8979(8) 0.4591(3) 0.8512(3) 0.059(2) Uani 1 1 d . . .
C53 C 0.8613(15) 0.4638(5) 0.8917(5) 0.143(8) Uani 1 1 d . . .
H53A H 0.8870 0.4918 0.9066 0.215 Uiso 1 1 calc R A .
H53B H 0.8840 0.4383 0.9115 0.215 Uiso 1 1 calc R . .
H53C H 0.7877 0.4646 0.8851 0.215 Uiso 1 1 calc R . .
C54 C 1.0216(14) 0.4584(6) 0.8662(4) 0.144(8) Uani 1 1 d . . .
H54A H 1.0505 0.4822 0.8502 0.217 Uiso 1 1 calc R A .
H54B H 1.0473 0.4292 0.8587 0.217 Uiso 1 1 calc R . .
H54C H 1.0404 0.4635 0.8986 0.217 Uiso 1 1 calc R . .
C55 C 0.8816(19) 0.4164(4) 0.8234(5) 0.166(10) Uani 1 1 d . . .
H55A H 0.8093 0.4112 0.8135 0.249 Uiso 1 1 calc R A .
H55B H 0.9114 0.3909 0.8416 0.249 Uiso 1 1 calc R . .
H55C H 0.9134 0.4194 0.7971 0.249 Uiso 1 1 calc R . .
C56 C 0.6627(5) 0.5390(2) 0.7431(3) 0.0389(16) Uani 1 1 d . . .
C57 C 0.5569(6) 0.5186(3) 0.7310(4) 0.064(3) Uani 1 1 d . . .
C58 C 0.5636(7) 0.4723(3) 0.7501(6) 0.097(5) Uani 1 1 d . . .
H58A H 0.5768 0.4740 0.7829 0.146 Uiso 1 1 calc R A .
H58B H 0.6183 0.4560 0.7402 0.146 Uiso 1 1 calc R . .
H58C H 0.5000 0.4565 0.7397 0.146 Uiso 1 1 calc R . .
C59 C 0.5279(8) 0.5155(4) 0.6801(5) 0.095(4) Uani 1 1 d . . .
H59A H 0.5769 0.4968 0.6686 0.143 Uiso 1 1 calc R A .
H59B H 0.5272 0.5457 0.6672 0.143 Uiso 1 1 calc R . .
H59C H 0.4609 0.5021 0.6719 0.143 Uiso 1 1 calc R . .
C60 C 0.4818(7) 0.5469(3) 0.7514(4) 0.076(3) Uani 1 1 d . . .
H60A H 0.4135 0.5358 0.7403 0.114 Uiso 1 1 calc R A .
H60B H 0.4865 0.5783 0.7426 0.114 Uiso 1 1 calc R . .
H60C H 0.4975 0.5444 0.7842 0.114 Uiso 1 1 calc R . .
C61 C 1.0669(4) 0.56088(19) 0.7056(2) 0.0237(13) Uani 1 1 d . . .
C62 C 1.1580(5) 0.5913(2) 0.7210(3) 0.0363(16) Uani 1 1 d . . .
C63 C 1.2143(5) 0.5768(3) 0.7675(3) 0.0436(18) Uani 1 1 d . . .
H63A H 1.1710 0.5811 0.7896 0.065 Uiso 1 1 calc R A .
H63B H 1.2753 0.5950 0.7759 0.065 Uiso 1 1 calc R . .
H63C H 1.2328 0.5450 0.7666 0.065 Uiso 1 1 calc R . .
C64 C 1.1107(7) 0.6385(3) 0.7251(4) 0.064(3) Uani 1 1 d . . .
H64A H 1.0746 0.6481 0.6955 0.095 Uiso 1 1 calc R A .
H64B H 1.1641 0.6602 0.7362 0.095 Uiso 1 1 calc R . .
H64C H 1.0639 0.6370 0.7460 0.095 Uiso 1 1 calc R . .
C65 C 1.2283(6) 0.5921(3) 0.6874(3) 0.056(2) Uani 1 1 d . . .
H65A H 1.2679 0.5644 0.6901 0.084 Uiso 1 1 calc R A .
H65B H 1.2735 0.6179 0.6935 0.084 Uiso 1 1 calc R . .
H65C H 1.1887 0.5944 0.6570 0.084 Uiso 1 1 calc R . .
C66 C 0.8631(5) 0.4641(2) 0.6577(2) 0.0300(14) Uani 1 1 d . . .
C67 C 0.8146(6) 0.4180(2) 0.6444(3) 0.0417(17) Uani 1 1 d . . .
C68 C 0.8286(8) 0.4042(3) 0.5980(3) 0.061(2) Uani 1 1 d . . .
H68A H 0.7942 0.3757 0.5898 0.092 Uiso 1 1 calc R A .
H68B H 0.9005 0.4008 0.5977 0.092 Uiso 1 1 calc R . .
H68C H 0.8003 0.4274 0.5763 0.092 Uiso 1 1 calc R . .
C69 C 0.7043(6) 0.4236(3) 0.6448(3) 0.051(2) Uani 1 1 d . . .
H69A H 0.6956 0.4348 0.6742 0.077 Uiso 1 1 calc R A .
H69B H 0.6703 0.3946 0.6389 0.077 Uiso 1 1 calc R . .
H69C H 0.6751 0.4451 0.6215 0.077 Uiso 1 1 calc R . .
C70 C 0.8578(7) 0.3821(2) 0.6802(3) 0.052(2) Uani 1 1 d . . .
H70A H 0.8450 0.3914 0.7096 0.077 Uiso 1 1 calc R A .
H70B H 0.9304 0.3792 0.6816 0.077 Uiso 1 1 calc R . .
H70C H 0.8252 0.3532 0.6719 0.077 Uiso 1 1 calc R . .
C71 C 1.0282(6) 0.5623(2) 0.5500(2) 0.0343(15) Uani 1 1 d . . .
C72 C 1.1121(7) 0.5381(3) 0.5306(3) 0.052(2) Uani 1 1 d . . .
C73 C 1.0727(13) 0.4925(3) 0.5129(5) 0.111(5) Uani 1 1 d . . .
H73A H 1.0119 0.4965 0.4900 0.167 Uiso 1 1 calc R A .
H73B H 1.0568 0.4744 0.5376 0.167 Uiso 1 1 calc R . .
H73C H 1.1241 0.4771 0.4996 0.167 Uiso 1 1 calc R . .
C74 C 1.2013(9) 0.5332(4) 0.5699(3) 0.089(4) Uani 1 1 d . . .
H74A H 1.2569 0.5180 0.5596 0.133 Uiso 1 1 calc R A .
H74B H 1.1806 0.5154 0.5938 0.133 Uiso 1 1 calc R . .
H74C H 1.2231 0.5630 0.5815 0.133 Uiso 1 1 calc R . .
C75 C 1.1439(9) 0.5659(4) 0.4949(3) 0.073(3) Uani 1 1 d . . .
H75A H 1.2021 0.5519 0.4855 0.109 Uiso 1 1 calc R A .
H75B H 1.1621 0.5960 0.5066 0.109 Uiso 1 1 calc R . .
H75C H 1.0884 0.5680 0.4691 0.109 Uiso 1 1 calc R . .
C76 C 0.7557(5) 0.5790(2) 0.5462(2) 0.0284(14) Uani 1 1 d . . .
C77 C 0.6615(6) 0.5634(3) 0.5136(3) 0.048(2) Uani 1 1 d . . .
C78 C 0.6121(14) 0.6001(6) 0.4874(8) 0.231(16) Uani 1 1 d . . .
H78A H 0.5534 0.5887 0.4664 0.346 Uiso 1 1 calc R A .
H78B H 0.6589 0.6141 0.4704 0.346 Uiso 1 1 calc R . .
H78C H 0.5905 0.6224 0.5073 0.346 Uiso 1 1 calc R . .
C79 C 0.5947(10) 0.5360(6) 0.5373(4) 0.126(7) Uani 1 1 d . . .
H79A H 0.5942 0.5490 0.5669 0.189 Uiso 1 1 calc R A .
H79B H 0.6201 0.5051 0.5408 0.189 Uiso 1 1 calc R . .
H79C H 0.5263 0.5359 0.5196 0.189 Uiso 1 1 calc R . .
C80 C 0.7010(13) 0.5334(9) 0.4799(7) 0.221(15) Uani 1 1 d . . .
H80A H 0.7643 0.5195 0.4943 0.332 Uiso 1 1 calc R A .
H80B H 0.7124 0.5516 0.4544 0.332 Uiso 1 1 calc R . .
H80C H 0.6515 0.5100 0.4692 0.332 Uiso 1 1 calc R . .
O60 O 0.6408(16) 0.6374(9) 0.6204(8) 0.145(3) Uani 0.583(10) 1 d PDU A 1
C90 C 0.569(3) 0.6478(16) 0.6405(14) 0.145(3) Uani 0.583(10) 1 d PDU A 1
C91 C 0.595(2) 0.6643(14) 0.6913(10) 0.145(3) Uani 0.583(10) 1 d PDU A 1
C92 C 0.453(3) 0.637(3) 0.6246(15) 0.145(3) Uani 0.583(10) 1 d PDU A 1
O60A O 0.614(2) 0.6274(13) 0.6822(10) 0.145(3) Uani 0.417(10) 1 d PDU A 2
C90A C 0.567(3) 0.642(2) 0.644(2) 0.145(3) Uani 0.417(10) 1 d PDU A 2
C91A C 0.634(3) 0.665(2) 0.6127(16) 0.145(3) Uani 0.417(10) 1 d PDU A 2
C92A C 0.457(3) 0.633(3) 0.616(2) 0.145(3) Uani 0.417(10) 1 d PDU A 2
O50 O 0.833(6) 0.685(2) 0.692(4) 0.157(8) Uani 0.417(10) 1 d PU A 1
Na1 Na 0.7924(10) 0.6358(4) 0.6387(4) 0.092(4) Uani 0.417(10) 1 d P A 1
O50A O 0.863(4) 0.6761(13) 0.694(2) 0.157(8) Uani 0.583(10) 1 d PU A 2
Na2 Na 0.7671(11) 0.6271(4) 0.7122(4) 0.135(5) Uani 0.583(10) 1 d P A 2

loop_
_atom_site_aniso_label
_atom_site_aniso_U_11
_atom_site_aniso_U_22
_atom_site_aniso_U_33
_atom_site_aniso_U_23
_atom_site_aniso_U_13
_atom_site_aniso_U_12
Cr1 0.0282(5) 0.0189(5) 0.0254(5) -0.0006(4) 0.0041(4) -0.0001(4)
Cr2 0.0223(5) 0.0219(5) 0.0267(5) -0.0036(4) 0.0069(4) 0.0008(4)
Cr3 0.0244(5) 0.0228(5) 0.0203(4) -0.0018(4) 0.0030(4) 0.0046(4)
Cr4 0.0311(5) 0.0198(5) 0.0229(5) -0.0005(4) 0.0059(4) 0.0040(4)
Cr5 0.0532(7) 0.0229(5) 0.0260(5) 0.0012(4) 0.0080(5) 0.0065(5)
Cr6 0.0510(7) 0.0215(5) 0.0318(5) -0.0001(4) 0.0187(5) 0.0044(5)
Cr7 0.0251(5) 0.0221(5) 0.0268(5) -0.0035(4) 0.0089(4) -0.0019(4)
Cr8 0.0307(5) 0.0207(5) 0.0240(5) 0.0024(4) 0.0025(4) 0.0007(4)
Co1 0.0282(5) 0.0189(5) 0.0254(5) -0.0006(4) 0.0041(4) -0.0001(4)
Co2 0.0223(5) 0.0219(5) 0.0267(5) -0.0036(4) 0.0069(4) 0.0008(4)
Co3 0.0244(5) 0.0228(5) 0.0203(4) -0.0018(4) 0.0030(4) 0.0046(4)
Co4 0.0311(5) 0.0198(5) 0.0229(5) -0.0005(4) 0.0059(4) 0.0040(4)
Co5 0.0532(7) 0.0229(5) 0.0260(5) 0.0012(4) 0.0080(5) 0.0065(5)
Co6 0.0510(7) 0.0215(5) 0.0318(5) -0.0001(4) 0.0187(5) 0.0044(5)
Co7 0.0251(5) 0.0221(5) 0.0268(5) -0.0035(4) 0.0089(4) -0.0019(4)
Co8 0.0307(5) 0.0207(5) 0.0240(5) 0.0024(4) 0.0025(4) 0.0007(4)
F1 0.0230(18) 0.0209(17) 0.0329(19) 0.0008(14) 0.0081(14) -0.0003(13)
F2 0.0233(18) 0.0226(17) 0.0247(17) -0.0026(13) 0.0047(14) 0.0035(14)
F3 0.0233(18) 0.0271(18) 0.0249(17) -0.0013(14) 0.0027(14) 0.0007(14)
F4 0.034(2) 0.0197(17) 0.034(2) -0.0013(14) 0.0047(16) 0.0084(14)
F5 0.035(2) 0.0251(18) 0.035(2) -0.0052(15) 0.0081(16) -0.0007(15)
F6 0.0248(19) 0.0230(17) 0.0318(19) -0.0009(14) 0.0072(15) -0.0027(14)
F7 0.0236(18) 0.0279(18) 0.0277(18) 0.0011(14) 0.0014(14) 0.0023(14)
F8 0.033(2) 0.0188(16) 0.0270(18) -0.0022(13) 0.0017(15) -0.0018(14)
O1 0.024(2) 0.026(2) 0.045(3) 0.0007(19) 0.004(2) -0.0013(18)
O2 0.020(2) 0.023(2) 0.037(2) -0.0047(18) 0.0088(18) 0.0020(17)
O3 0.044(3) 0.022(2) 0.031(2) 0.0006(18) 0.010(2) 0.0045(19)
O4 0.036(3) 0.028(2) 0.028(2) -0.0042(18) 0.0044(19) 0.0027(19)
O5 0.029(2) 0.024(2) 0.030(2) -0.0011(18) 0.0063(19) 0.0031(18)
O6 0.027(2) 0.032(2) 0.030(2) -0.0019(18) 0.0043(19) -0.0050(18)
O7 0.024(2) 0.033(2) 0.028(2) -0.0019(18) 0.0057(18) -0.0017(18)
O8 0.020(2) 0.030(2) 0.026(2) -0.0018(18) 0.0021(17) 0.0062(17)
O9 0.026(2) 0.029(2) 0.021(2) -0.0038(16) 0.0040(17) 0.0002(17)
O10 0.033(2) 0.027(2) 0.026(2) -0.0057(17) 0.0019(19) -0.0016(18)
O11 0.030(2) 0.026(2) 0.030(2) 0.0014(18) 0.0044(19) 0.0102(18)
O12 0.038(3) 0.029(2) 0.031(2) 0.0015(19) 0.014(2) 0.0104(19)
O13 0.050(3) 0.029(2) 0.029(3) 0.0026(19) 0.009(2) 0.003(2)
O14 0.095(5) 0.034(3) 0.031(3) -0.004(2) -0.001(3) 0.006(3)
O15 0.032(3) 0.046(3) 0.033(3) 0.006(2) 0.010(2) -0.003(2)
O16 0.047(3) 0.036(3) 0.037(3) 0.001(2) 0.018(2) 0.011(2)
O17 0.054(3) 0.032(3) 0.059(3) 0.010(2) -0.011(3) 0.001(2)
O18 0.050(3) 0.038(3) 0.029(2) -0.001(2) 0.000(2) 0.004(2)
O19 0.087(4) 0.026(3) 0.033(3) 0.002(2) 0.022(3) 0.010(3)
O20 0.088(5) 0.037(3) 0.047(3) -0.001(2) 0.039(3) -0.006(3)
O21 0.077(4) 0.029(3) 0.044(3) 0.005(2) 0.028(3) 0.007(3)
O22 0.041(3) 0.030(2) 0.039(3) 0.001(2) 0.015(2) 0.004(2)
O23 0.037(3) 0.044(3) 0.085(4) -0.018(3) 0.028(3) -0.005(2)
O24 0.024(2) 0.041(3) 0.032(2) -0.0033(19) 0.0053(19) -0.006(2)
O25 0.027(2) 0.036(2) 0.026(2) 0.0021(18) 0.0066(18) 0.0002(19)
O26 0.025(2) 0.040(3) 0.026(2) 0.0007(19) 0.0072(18) 0.0064(19)
O27 0.045(3) 0.026(2) 0.027(2) -0.0013(18) 0.009(2) -0.005(2)
O28 0.053(3) 0.024(2) 0.030(2) -0.0027(19) 0.009(2) 0.001(2)
O29 0.057(3) 0.026(2) 0.033(3) -0.0005(19) 0.009(2) 0.005(2)
O30 0.046(3) 0.028(2) 0.035(3) 0.003(2) 0.017(2) 0.008(2)
O31 0.040(3) 0.047(3) 0.026(2) 0.004(2) -0.001(2) -0.015(2)
O32 0.037(3) 0.020(2) 0.032(2) 0.0024(18) -0.0072(19) -0.0019(19)
C1 0.026(3) 0.030(3) 0.022(3) -0.006(2) 0.005(2) -0.005(3)
C2 0.021(3) 0.029(3) 0.051(4) -0.001(3) 0.005(3) -0.002(3)
C3 0.036(7) 0.23(2) 0.46(4) 0.26(3) 0.002(14) -0.028(10)
C4 0.041(7) 0.113(13) 0.45(4) 0.117(18) -0.049(13) -0.026(7)
C5 0.064(9) 0.178(18) 0.30(3) -0.16(2) -0.016(13) -0.019(10)
C6 0.048(4) 0.029(4) 0.024(3) -0.007(3) 0.003(3) 0.005(3)
C7 0.226(16) 0.042(5) 0.019(4) 0.000(3) 0.016(6) 0.048(7)
C8 0.31(2) 0.059(7) 0.061(7) 0.022(6) 0.091(11) 0.017(10)
C9 0.197(18) 0.108(11) 0.047(6) 0.000(6) -0.042(9) -0.003(10)
C10 0.30(2) 0.050(6) 0.053(6) 0.008(5) 0.079(10) 0.057(9)
C11 0.023(3) 0.022(3) 0.026(3) -0.002(2) 0.004(2) 0.008(2)
C12 0.033(4) 0.022(3) 0.040(4) 0.000(3) 0.007(3) -0.005(3)
C13 0.085(7) 0.046(5) 0.061(6) 0.020(4) -0.027(5) -0.007(5)
C14 0.082(7) 0.043(5) 0.085(7) -0.008(4) 0.063(6) -0.010(4)
C15 0.054(5) 0.027(4) 0.054(5) 0.001(3) 0.016(4) -0.008(3)
C16 0.014(3) 0.036(3) 0.024(3) 0.002(3) 0.004(2) 0.003(2)
C17 0.015(3) 0.088(6) 0.032(4) -0.016(4) 0.001(3) 0.006(3)
C18 0.051(6) 0.137(10) 0.052(5) -0.005(6) -0.011(4) 0.064(6)
C19 0.022(4) 0.119(9) 0.060(6) -0.027(5) 0.018(4) -0.011(4)
C20 0.024(4) 0.135(10) 0.073(6) -0.057(6) 0.007(4) -0.011(5)
C21 0.027(3) 0.015(3) 0.037(4) -0.005(2) 0.001(3) 0.000(2)
C22 0.035(4) 0.037(4) 0.040(4) 0.001(3) -0.004(3) -0.003(3)
C23 0.057(6) 0.091(7) 0.039(5) -0.012(4) -0.009(4) -0.015(5)
C24 0.028(4) 0.069(6) 0.061(5) -0.007(4) -0.001(4) -0.010(4)
C25 0.043(5) 0.056(5) 0.094(7) 0.019(5) -0.025(5) 0.008(4)
C26 0.021(3) 0.020(3) 0.023(3) -0.002(2) 0.000(2) 0.002(2)
C27 0.035(4) 0.027(3) 0.052(4) -0.002(3) 0.020(3) 0.007(3)
C28 0.046(5) 0.037(4) 0.057(5) -0.005(3) 0.015(4) 0.015(3)
C29 0.055(5) 0.058(5) 0.066(6) 0.023(4) 0.014(4) 0.033(4)
C30 0.059(6) 0.038(5) 0.133(10) -0.022(5) 0.043(6) -0.009(4)
C31 0.052(4) 0.022(3) 0.033(4) -0.005(3) 0.003(3) 0.003(3)
C32 0.088(7) 0.050(5) 0.035(4) -0.011(4) 0.005(4) 0.004(5)
C33 0.47(4) 0.26(2) 0.073(10) -0.093(13) -0.033(16) 0.27(3)
C34 0.23(3) 0.72(8) 0.41(5) -0.52(6) 0.17(3) -0.27(4)
C35 0.72(6) 0.070(9) 0.040(7) -0.002(6) 0.087(17) 0.079(19)
C36 0.032(4) 0.042(4) 0.030(4) -0.005(3) 0.008(3) -0.005(3)
C37 0.035(5) 0.132(9) 0.049(5) 0.024(6) 0.011(4) -0.030(5)
C38 0.081(10) 0.132(13) 0.180(17) 0.046(12) 0.036(10) -0.036(9)
C39 0.063(9) 0.46(4) 0.059(8) 0.065(14) -0.015(7) -0.086(14)
C40 0.063(8) 0.185(17) 0.157(15) -0.042(12) 0.038(9) 0.044(9)
C41 0.049(5) 0.040(4) 0.031(4) 0.007(3) 0.000(3) 0.007(3)
C42 0.068(6) 0.045(5) 0.056(5) 0.010(4) -0.032(5) 0.003(4)
C43 0.062(7) 0.252(19) 0.035(5) -0.042(8) -0.001(5) -0.023(9)
C44 0.057(6) 0.131(10) 0.065(6) -0.048(7) 0.014(5) 0.016(6)
C45 0.146(14) 0.093(11) 0.26(2) 0.080(13) -0.157(16) -0.042(10)
C46 0.073(6) 0.038(4) 0.035(4) -0.012(3) 0.029(4) -0.003(4)
C47 0.169(13) 0.052(6) 0.064(7) 0.008(5) 0.079(8) 0.003(7)
C48 0.33(4) 0.54(5) 0.124(15) -0.14(2) 0.17(2) -0.35(4)
C49 0.42(5) 0.33(4) 0.132(19) 0.11(2) 0.16(3) 0.04(4)
C50 0.64(6) 0.167(19) 0.27(3) -0.12(2) 0.40(4) -0.17(3)
C51 0.051(4) 0.029(4) 0.034(4) 0.003(3) 0.009(3) 0.006(3)
C52 0.096(8) 0.033(4) 0.046(5) 0.005(3) 0.010(5) 0.015(4)
C53 0.27(2) 0.088(9) 0.102(10) 0.065(8) 0.110(13) 0.095(12)
C54 0.204(18) 0.175(16) 0.065(8) 0.058(9) 0.056(10) 0.131(14)
C55 0.38(3) 0.049(7) 0.084(9) 0.030(7) 0.096(14) 0.035(12)
C56 0.028(4) 0.033(4) 0.057(5) -0.003(3) 0.013(3) -0.007(3)
C57 0.026(4) 0.057(6) 0.108(8) -0.008(5) 0.009(5) -0.004(4)
C58 0.041(5) 0.046(5) 0.212(16) 0.017(7) 0.043(7) -0.010(4)
C59 0.045(6) 0.101(9) 0.127(11) -0.047(8) -0.015(6) -0.002(6)
C60 0.034(5) 0.063(6) 0.135(10) -0.020(6) 0.025(6) 0.003(4)
C61 0.022(3) 0.019(3) 0.029(3) 0.000(2) 0.002(2) 0.011(2)
C62 0.028(4) 0.025(3) 0.054(4) -0.005(3) 0.001(3) 0.000(3)
C63 0.027(4) 0.055(5) 0.045(4) -0.016(3) -0.001(3) 0.003(3)
C64 0.058(6) 0.025(4) 0.098(7) -0.009(4) -0.011(5) -0.001(4)
C65 0.032(4) 0.069(6) 0.066(6) 0.006(4) 0.009(4) -0.022(4)
C66 0.039(4) 0.021(3) 0.031(4) 0.000(3) 0.009(3) 0.005(3)
C67 0.044(4) 0.023(3) 0.054(5) -0.009(3) 0.002(4) -0.003(3)
C68 0.071(6) 0.045(5) 0.068(6) -0.028(4) 0.015(5) -0.006(4)
C69 0.048(5) 0.038(4) 0.067(5) -0.011(4) 0.010(4) -0.002(4)
C70 0.055(5) 0.027(4) 0.070(6) -0.001(4) 0.004(4) -0.012(3)
C71 0.046(4) 0.033(4) 0.024(3) -0.001(3) 0.005(3) 0.008(3)
C72 0.081(6) 0.043(4) 0.039(4) 0.001(3) 0.026(4) 0.031(4)
C73 0.202(17) 0.044(6) 0.105(10) -0.028(6) 0.073(10) 0.014(8)
C74 0.089(8) 0.125(10) 0.058(6) 0.028(6) 0.031(6) 0.075(8)
C75 0.097(8) 0.077(7) 0.054(6) 0.018(5) 0.040(5) 0.043(6)
C76 0.026(3) 0.031(3) 0.026(3) -0.011(3) -0.003(3) 0.002(3)
C77 0.035(4) 0.064(5) 0.037(4) -0.003(4) -0.014(3) -0.010(4)
C78 0.146(15) 0.152(16) 0.31(3) 0.154(18) -0.186(18) -0.099(13)
C79 0.098(10) 0.193(15) 0.071(8) 0.037(9) -0.026(7) -0.101(11)
C80 0.096(12) 0.36(3) 0.20(2) -0.23(2) 0.019(13) -0.063(17)
O60 0.105(5) 0.212(9) 0.127(6) 0.049(7) 0.046(5) 0.051(6)
C90 0.105(5) 0.212(9) 0.127(6) 0.049(7) 0.046(5) 0.051(6)
C91 0.106(5) 0.212(9) 0.127(6) 0.049(7) 0.046(5) 0.051(6)
C92 0.105(5) 0.212(9) 0.127(6) 0.049(7) 0.046(5) 0.051(6)
O60A 0.105(5) 0.212(9) 0.127(6) 0.049(7) 0.046(5) 0.051(6)
C90A 0.105(5) 0.212(9) 0.127(6) 0.049(7) 0.046(5) 0.051(6)
C91A 0.105(5) 0.212(9) 0.127(6) 0.049(7) 0.046(5) 0.051(6)
C92A 0.105(5) 0.212(9) 0.127(6) 0.049(7) 0.046(5) 0.051(6)
O50 0.16(3) 0.043(16) 0.245(16) -0.032(15) -0.02(2) 0.066(11)
Na1 0.114(10) 0.081(7) 0.081(7) 0.012(6) 0.014(6) 0.025(6)
O50A 0.16(3) 0.043(16) 0.245(16) -0.031(15) -0.02(2) 0.066(10)
Na2 0.200(13) 0.094(7) 0.117(8) -0.001(6) 0.045(8) -0.025(7)

loop_
_atom_type_symbol
_atom_type_description
_atom_type_scat_dispersion_real
_atom_type_scat_dispersion_imag
_atom_type_scat_source
C C 0.0033 0.0016 'International Tables Vol C Tables 4.2.6.8 and 6.1.1.4'
H H 0.0000 0.0000 'International Tables Vol C Tables 4.2.6.8 and 6.1.1.4'
O O 0.0106 0.0060 'International Tables Vol C Tables 4.2.6.8 and 6.1.1.4'
F F 0.0171 0.0103 'International Tables Vol C Tables 4.2.6.8 and 6.1.1.4'
Cr Cr 0.3209 0.6236 'International Tables Vol C Tables 4.2.6.8 and 6.1.1.4'
Co Co 0.3494 0.9721 'International Tables Vol C Tables 4.2.6.8 and 6.1.1.4'

loop_
_geom_angle_atom_site_label_1
_geom_angle_atom_site_label_2
_geom_angle_atom_site_label_3
_geom_angle
_geom_angle_site_symmetry_1
_geom_angle_site_symmetry_3
_geom_angle_publ_flag
F8 Cr1 F1 86.27(15) . . ?
F8 Cr1 O30 92.67(17) . . ?
F1 Cr1 O30 176.7(2) . . ?
F8 Cr1 O3 177.72(17) . . ?
F1 Cr1 O3 91.45(17) . . ?
O30 Cr1 O3 89.61(19) . . ?
F8 Cr1 O32 92.46(17) . . ?
F1 Cr1 O32 90.09(18) . . ?
O30 Cr1 O32 93.0(2) . . ?
O3 Cr1 O32 87.47(19) . . ?
F8 Cr1 O1 88.61(17) . . ?
F1 Cr1 O1 90.12(17) . . ?
O30 Cr1 O1 86.8(2) . . ?
O3 Cr1 O1 91.5(2) . . ?
O32 Cr1 O1 178.9(2) . . ?
F8 Cr1 Na1 40.3(2) . . ?
F1 Cr1 Na1 51.5(2) . . ?
O30 Cr1 Na1 128.6(2) . . ?
O3 Cr1 Na1 137.7(2) . . ?
O32 Cr1 Na1 74.6(3) . . ?
O1 Cr1 Na1 106.3(3) . . ?
F1 Cr2 F2 86.89(15) . . ?
F1 Cr2 O4 90.29(17) . . ?
F2 Cr2 O4 177.02(17) . . ?
F1 Cr2 O7 88.55(17) . . ?
F2 Cr2 O7 90.79(16) . . ?
O4 Cr2 O7 90.11(19) . . ?
F1 Cr2 O2 94.09(16) . . ?
F2 Cr2 O2 88.15(16) . . ?
O4 Cr2 O2 91.09(19) . . ?
O7 Cr2 O2 177.09(18) . . ?
F1 Cr2 O5 178.88(18) . . ?
F2 Cr2 O5 93.88(16) . . ?
O4 Cr2 O5 88.95(18) . . ?
O7 Cr2 O5 90.63(18) . . ?
O2 Cr2 O5 86.75(18) . . ?
F2 Cr3 F3 88.45(15) . . ?
F2 Cr3 O11 177.38(17) . . ?
F3 Cr3 O11 93.91(17) . . ?
F2 Cr3 O6 91.25(17) . . ?
F3 Cr3 O6 179.45(18) . . ?
O11 Cr3 O6 86.40(19) . . ?
F2 Cr3 O8 90.75(16) . . ?
F3 Cr3 O8 88.83(16) . . ?
O11 Cr3 O8 88.17(18) . . ?
O6 Cr3 O8 91.64(18) . . ?
F2 Cr3 O9 88.57(16) . . ?
F3 Cr3 O9 89.89(16) . . ?
O11 Cr3 O9 92.56(17) . . ?
O6 Cr3 O9 89.64(18) . . ?
O8 Cr3 O9 178.57(18) . . ?
F3 Cr4 F4 88.21(15) . . ?
F3 Cr4 O12 91.62(16) . . ?
F4 Cr4 O12 178.67(19) . . ?
F3 Cr4 O13 178.66(19) . . ?
F4 Cr4 O13 92.59(17) . . ?
O12 Cr4 O13 87.60(19) . . ?
F3 Cr4 O10 90.89(16) . . ?
F4 Cr4 O10 88.11(17) . . ?
O12 Cr4 O10 93.21(19) . . ?
O13 Cr4 O10 88.1(2) . . ?
F3 Cr4 O15 89.32(17) . . ?
F4 Cr4 O15 90.64(19) . . ?
O12 Cr4 O15 88.0(2) . . ?
O13 Cr4 O15 91.7(2) . . ?
O10 Cr4 O15 178.7(2) . . ?
F4 Cr5 F5 87.24(15) . . ?
F4 Cr5 O19 179.7(2) . . ?
F5 Cr5 O19 92.99(19) . . ?
F4 Cr5 O14 91.9(2) . . ?
F5 Cr5 O14 178.7(2) . . ?
O19 Cr5 O14 87.9(2) . . ?
F4 Cr5 O17 89.2(2) . . ?
F5 Cr5 O17 91.5(2) . . ?
O19 Cr5 O17 90.6(2) . . ?
O14 Cr5 O17 89.4(3) . . ?
F4 Cr5 O16 91.88(18) . . ?
F5 Cr5 O16 88.36(18) . . ?
O19 Cr5 O16 88.3(2) . . ?
O14 Cr5 O16 90.8(2) . . ?
O17 Cr5 O16 178.9(2) . . ?
F6 Cr6 F5 86.20(15) . . ?
F6 Cr6 O20 176.7(2) . . ?
F5 Cr6 O20 90.7(2) . . ?
F6 Cr6 O18 90.50(19) . . ?
F5 Cr6 O18 93.33(19) . . ?
O20 Cr6 O18 90.7(2) . . ?
F6 Cr6 O21 95.50(18) . . ?
F5 Cr6 O21 177.3(2) . . ?
O20 Cr6 O21 87.6(2) . . ?
O18 Cr6 O21 88.7(2) . . ?
F6 Cr6 O23 89.4(2) . . ?
F5 Cr6 O23 88.0(2) . . ?
O20 Cr6 O23 89.5(3) . . ?
O18 Cr6 O23 178.7(2) . . ?
O21 Cr6 O23 89.9(3) . . ?
F6 Cr6 Na2 43.3(3) . . ?
F5 Cr6 Na2 52.9(2) . . ?
O20 Cr6 Na2 133.5(3) . . ?
O18 Cr6 Na2 116.1(3) . . ?
O21 Cr6 Na2 127.5(3) . . ?
O23 Cr6 Na2 64.7(3) . . ?
F6 Cr7 O22 92.38(17) . . ?
F6 Cr7 F7 88.16(15) . . ?
O22 Cr7 F7 178.39(19) . . ?
F6 Cr7 O27 176.45(18) . . ?
O22 Cr7 O27 86.95(19) . . ?
F7 Cr7 O27 92.60(16) . . ?
F6 Cr7 O25 85.12(17) . . ?
O22 Cr7 O25 88.86(19) . . ?
F7 Cr7 O25 89.68(16) . . ?
O27 Cr7 O25 98.35(19) . . ?
F6 Cr7 O24 90.27(17) . . ?
O22 Cr7 O24 91.5(2) . . ?
F7 Cr7 O24 89.99(17) . . ?
O27 Cr7 O24 86.3(2) . . ?
O25 Cr7 O24 175.4(2) . . ?
F6 Cr7 Na2 41.8(2) . . ?
O22 Cr7 Na2 129.7(2) . . ?
F7 Cr7 Na2 51.4(2) . . ?
O27 Cr7 Na2 137.2(3) . . ?
O25 Cr7 Na2 103.0(3) . . ?
O24 Cr7 Na2 73.3(3) . . ?
O28 Cr8 F8 175.93(19) . . ?
O28 Cr8 F7 91.94(17) . . ?
F8 Cr8 F7 87.24(15) . . ?
O28 Cr8 O29 88.2(2) . . ?
F8 Cr8 O29 92.77(18) . . ?
F7 Cr8 O29 178.14(19) . . ?
O28 Cr8 O31 86.9(2) . . ?
F8 Cr8 O31 89.07(18) . . ?
F7 Cr8 O31 89.14(18) . . ?
O29 Cr8 O31 92.7(2) . . ?
O28 Cr8 O26 98.8(2) . . ?
F8 Cr8 O26 85.16(17) . . ?
F7 Cr8 O26 89.98(16) . . ?
O29 Cr8 O26 88.2(2) . . ?
O31 Cr8 O26 174.2(2) . . ?
O28 Cr8 Na1 132.1(3) . . ?
F8 Cr8 Na1 44.9(3) . . ?
F7 Cr8 Na1 51.6(2) . . ?
O29 Cr8 Na1 129.3(3) . . ?
O31 Cr8 Na1 65.7(3) . . ?
O26 Cr8 Na1 109.4(3) . . ?
Cr2 F1 Cr1 122.03(17) . . ?
Cr2 F1 Na1 143.2(3) . . ?
Cr1 F1 Na1 91.4(3) . . ?
Cr3 F2 Cr2 122.29(17) . . ?
Cr4 F3 Cr3 121.63(17) . . ?
Cr5 F4 Cr4 122.37(19) . . ?
Cr5 F5 Cr6 121.6(2) . . ?
Cr5 F5 Na2 142.8(3) . . ?
Cr6 F5 Na2 89.0(3) . . ?
Cr6 F6 Cr7 122.10(17) . . ?
Cr6 F6 Na2 99.1(4) . . ?
Cr7 F6 Na2 101.6(3) . . ?
Cr7 F7 Cr8 121.14(18) . . ?
Cr7 F7 Na1 147.0(3) . . ?
Cr8 F7 Na1 88.3(3) . . ?
Cr7 F7 Na2 90.9(3) . . ?
Cr8 F7 Na2 144.0(3) . . ?
Na1 F7 Na2 57.1(4) . . ?
Cr1 F8 Cr8 122.16(17) . . ?
Cr1 F8 Na1 104.7(3) . . ?
Cr8 F8 Na1 95.3(4) . . ?
C1 O1 Cr1 127.6(4) . . ?
C1 O2 Cr2 133.3(4) . . ?
C6 O3 Cr1 134.6(4) . . ?
C6 O4 Cr2 126.9(4) . . ?
C11 O5 Cr2 134.2(4) . . ?
C11 O6 Cr3 129.1(4) . . ?
C16 O7 Cr2 126.9(4) . . ?
C16 O8 Cr3 136.0(4) . . ?
C21 O9 Cr3 128.9(4) . . ?
C21 O10 Cr4 134.1(4) . . ?
C26 O11 Cr3 134.7(4) . . ?
C26 O12 Cr4 130.5(4) . . ?
C31 O13 Cr4 135.3(4) . . ?
C31 O14 Cr5 130.0(5) . . ?
C36 O15 Cr4 128.9(5) . . ?
C36 O16 Cr5 134.6(5) . . ?
C41 O17 Cr5 127.9(5) . . ?
C41 O18 Cr6 135.3(5) . . ?
C46 O19 Cr5 135.9(5) . . ?
C46 O20 Cr6 128.6(5) . . ?
C51 O21 Cr6 133.1(5) . . ?
C51 O22 Cr7 132.2(4) . . ?
C56 O23 Cr6 129.0(5) . . ?
C56 O23 Na2 91.8(5) . . ?
Cr6 O23 Na2 77.6(3) . . ?
C56 O24 Cr7 136.1(5) . . ?
C61 O25 Cr7 130.6(4) . . ?
C61 O26 Cr8 131.4(4) . . ?
C66 O27 Cr7 133.1(4) . . ?
C66 O28 Cr8 132.4(4) . . ?
C71 O29 Cr8 133.7(4) . . ?
C71 O30 Cr1 131.0(5) . . ?
C76 O31 Cr8 130.6(4) . . ?
C76 O31 Na1 95.4(4) . . ?
Cr8 O31 Na1 75.4(3) . . ?
C76 O32 Cr1 134.7(4) . . ?
O1 C1 O2 127.0(6) . . ?
O1 C1 C2 116.7(6) . . ?
O2 C1 C2 116.3(5) . . ?
C4 C2 C3 127.2(13) . . ?
C4 C2 C5 106.4(16) . . ?
C3 C2 C5 91.1(16) . . ?
C4 C2 C1 112.6(7) . . ?
C3 C2 C1 109.2(8) . . ?
C5 C2 C1 106.1(8) . . ?
C2 C3 H3A 109.5 . . ?
C2 C3 H3B 109.5 . . ?
H3A C3 H3B 109.5 . . ?
C2 C3 H3C 109.5 . . ?
H3A C3 H3C 109.5 . . ?
H3B C3 H3C 109.5 . . ?
C2 C4 H4A 109.5 . . ?
C2 C4 H4B 109.5 . . ?
H4A C4 H4B 109.5 . . ?
C2 C4 H4C 109.5 . . ?
H4A C4 H4C 109.5 . . ?
H4B C4 H4C 109.5 . . ?
C2 C5 H5A 109.5 . . ?
C2 C5 H5B 109.5 . . ?
H5A C5 H5B 109.5 . . ?
C2 C5 H5C 109.5 . . ?
H5A C5 H5C 109.5 . . ?
H5B C5 H5C 109.5 . . ?
O3 C6 O4 127.4(6) . . ?
O3 C6 C7 118.1(6) . . ?
O4 C6 C7 114.5(6) . . ?
C8 C7 C10 127.1(11) . . ?
C8 C7 C6 112.7(9) . . ?
C10 C7 C6 112.5(7) . . ?
C8 C7 C9 100.3(12) . . ?
C10 C7 C9 96.7(12) . . ?
C6 C7 C9 101.1(10) . . ?
C7 C8 H8A 109.5 . . ?
C7 C8 H8B 109.5 . . ?
H8A C8 H8B 109.5 . . ?
C7 C8 H8C 109.5 . . ?
H8A C8 H8C 109.5 . . ?
H8B C8 H8C 109.5 . . ?
C7 C9 H9A 109.5 . . ?
C7 C9 H9B 109.5 . . ?
H9A C9 H9B 109.5 . . ?
C7 C9 H9C 109.5 . . ?
H9A C9 H9C 109.5 . . ?
H9B C9 H9C 109.5 . . ?
C7 C10 H10A 109.5 . . ?
C7 C10 H10B 109.5 . . ?
H10A C10 H10B 109.5 . . ?
C7 C10 H10C 109.5 . . ?
H10A C10 H10C 109.5 . . ?
H10B C10 H10C 109.5 . . ?
O6 C11 O5 124.9(6) . . ?
O6 C11 C12 118.2(5) . . ?
O5 C11 C12 116.9(5) . . ?
C11 C12 C14 107.0(6) . . ?
C11 C12 C13 108.4(6) . . ?
C14 C12 C13 111.3(8) . . ?
C11 C12 C15 110.7(6) . . ?
C14 C12 C15 110.1(6) . . ?
C13 C12 C15 109.4(7) . . ?
C12 C13 H13A 109.5 . . ?
C12 C13 H13B 109.5 . . ?
H13A C13 H13B 109.5 . . ?
C12 C13 H13C 109.5 . . ?
H13A C13 H13C 109.5 . . ?
H13B C13 H13C 109.5 . . ?
C12 C14 H14A 109.5 . . ?
C12 C14 H14B 109.5 . . ?
H14A C14 H14B 109.5 . . ?
C12 C14 H14C 109.5 . . ?
H14A C14 H14C 109.5 . . ?
H14B C14 H14C 109.5 . . ?
C12 C15 H15A 109.5 . . ?
C12 C15 H15B 109.5 . . ?
H15A C15 H15B 109.5 . . ?
C12 C15 H15C 109.5 . . ?
H15A C15 H15C 109.5 . . ?
H15B C15 H15C 109.5 . . ?
O8 C16 O7 126.3(5) . . ?
O8 C16 C17 116.2(5) . . ?
O7 C16 C17 117.5(6) . . ?
C20 C17 C19 111.2(8) . . ?
C20 C17 C18 111.0(8) . . ?
C19 C17 C18 108.9(7) . . ?
C20 C17 C16 111.7(6) . . ?
C19 C17 C16 107.3(6) . . ?
C18 C17 C16 106.5(7) . . ?
C17 C18 H18A 109.5 . . ?
C17 C18 H18B 109.5 . . ?
H18A C18 H18B 109.5 . . ?
C17 C18 H18C 109.5 . . ?
H18A C18 H18C 109.5 . . ?
H18B C18 H18C 109.5 . . ?
C17 C19 H19A 109.5 . . ?
C17 C19 H19B 109.5 . . ?
H19A C19 H19B 109.5 . . ?
C17 C19 H19C 109.5 . . ?
H19A C19 H19C 109.5 . . ?
H19B C19 H19C 109.5 . . ?
C17 C20 H20A 109.5 . . ?
C17 C20 H20B 109.5 . . ?
H20A C20 H20B 109.5 . . ?
C17 C20 H20C 109.5 . . ?
H20A C20 H20C 109.5 . . ?
H20B C20 H20C 109.5 . . ?
O9 C21 O10 125.8(6) . . ?
O9 C21 C22 117.6(6) . . ?
O10 C21 C22 116.5(6) . . ?
C24 C22 C23 109.1(7) . . ?
C24 C22 C21 111.4(6) . . ?
C23 C22 C21 110.1(6) . . ?
C24 C22 C25 109.9(7) . . ?
C23 C22 C25 111.5(7) . . ?
C21 C22 C25 104.9(6) . . ?
C22 C23 H23A 109.5 . . ?
C22 C23 H23B 109.5 . . ?
H23A C23 H23B 109.5 . . ?
C22 C23 H23C 109.5 . . ?
H23A C23 H23C 109.5 . . ?
H23B C23 H23C 109.5 . . ?
C22 C24 H24A 109.5 . . ?
C22 C24 H24B 109.5 . . ?
H24A C24 H24B 109.5 . . ?
C22 C24 H24C 109.5 . . ?
H24A C24 H24C 109.5 . . ?
H24B C24 H24C 109.5 . . ?
C22 C25 H25A 109.5 . . ?
C22 C25 H25B 109.5 . . ?
H25A C25 H25B 109.5 . . ?
C22 C25 H25C 109.5 . . ?
H25A C25 H25C 109.5 . . ?
H25B C25 H25C 109.5 . . ?
O12 C26 O11 124.5(5) . . ?
O12 C26 C27 120.7(6) . . ?
O11 C26 C27 114.8(5) . . ?
C30 C27 C26 109.5(6) . . ?
C30 C27 C28 111.4(7) . . ?
C26 C27 C28 110.2(6) . . ?
C30 C27 C29 107.8(8) . . ?
C26 C27 C29 105.9(6) . . ?
C28 C27 C29 111.9(6) . . ?
C27 C28 H28A 109.5 . . ?
C27 C28 H28B 109.5 . . ?
H28A C28 H28B 109.5 . . ?
C27 C28 H28C 109.5 . . ?
H28A C28 H28C 109.5 . . ?
H28B C28 H28C 109.5 . . ?
C27 C29 H29A 109.5 . . ?
C27 C29 H29B 109.5 . . ?
H29A C29 H29B 109.5 . . ?
C27 C29 H29C 109.5 . . ?
H29A C29 H29C 109.5 . . ?
H29B C29 H29C 109.5 . . ?
C27 C30 H30A 109.5 . . ?
C27 C30 H30B 109.5 . . ?
H30A C30 H30B 109.5 . . ?
C27 C30 H30C 109.5 . . ?
H30A C30 H30C 109.5 . . ?
H30B C30 H30C 109.5 . . ?
O14 C31 O13 125.6(6) . . ?
O14 C31 C32 117.4(6) . . ?
O13 C31 C32 116.9(6) . . ?
C34 C32 C35 97(2) . . ?
C34 C32 C33 114(3) . . ?
C35 C32 C33 115.2(17) . . ?
C34 C32 C31 105.9(10) . . ?
C35 C32 C31 112.2(9) . . ?
C33 C32 C31 111.6(9) . . ?
C32 C33 H33A 109.5 . . ?
C32 C33 H33B 109.5 . . ?
H33A C33 H33B 109.5 . . ?
C32 C33 H33C 109.5 . . ?
H33A C33 H33C 109.5 . . ?
H33B C33 H33C 109.5 . . ?
C32 C34 H34A 109.5 . . ?
C32 C34 H34B 109.5 . . ?
H34A C34 H34B 109.5 . . ?
C32 C34 H34C 109.5 . . ?
H34A C34 H34C 109.5 . . ?
H34B C34 H34C 109.5 . . ?
C32 C35 H35A 109.5 . . ?
C32 C35 H35B 109.5 . . ?
H35A C35 H35B 109.5 . . ?
C32 C35 H35C 109.5 . . ?
H35A C35 H35C 109.5 . . ?
H35B C35 H35C 109.5 . . ?
O15 C36 O16 126.1(7) . . ?
O15 C36 C37 116.2(7) . . ?
O16 C36 C37 117.5(6) . . ?
C39 C37 C36 113.2(8) . . ?
C39 C37 C38 119.1(12) . . ?
C36 C37 C38 111.9(9) . . ?
C39 C37 C40 102.5(15) . . ?
C36 C37 C40 102.2(8) . . ?
C38 C37 C40 105.6(12) . . ?
C37 C38 H38A 109.5 . . ?
C37 C38 H38B 109.5 . . ?
H38A C38 H38B 109.5 . . ?
C37 C38 H38C 109.5 . . ?
H38A C38 H38C 109.5 . . ?
H38B C38 H38C 109.5 . . ?
C37 C39 H39A 109.5 . . ?
C37 C39 H39B 109.5 . . ?
H39A C39 H39B 109.5 . . ?
C37 C39 H39C 109.5 . . ?
H39A C39 H39C 109.5 . . ?
H39B C39 H39C 109.5 . . ?
C37 C40 H40A 109.5 . . ?
C37 C40 H40B 109.5 . . ?
H40A C40 H40B 109.5 . . ?
C37 C40 H40C 109.5 . . ?
H40A C40 H40C 109.5 . . ?
H40B C40 H40C 109.5 . . ?
O18 C41 O17 126.2(7) . . ?
O18 C41 C42 117.9(6) . . ?
O17 C41 C42 115.9(7) . . ?
C43 C42 C44 107.8(9) . . ?
C43 C42 C41 108.3(9) . . ?
C44 C42 C41 109.1(7) . . ?
C43 C42 C45 111.5(12) . . ?
C44 C42 C45 110.4(13) . . ?
C41 C42 C45 109.7(8) . . ?
C42 C43 H43A 109.5 . . ?
C42 C43 H43B 109.5 . . ?
H43A C43 H43B 109.5 . . ?
C42 C43 H43C 109.5 . . ?
H43A C43 H43C 109.5 . . ?
H43B C43 H43C 109.5 . . ?
C42 C44 H44A 109.5 . . ?
C42 C44 H44B 109.5 . . ?
H44A C44 H44B 109.5 . . ?
C42 C44 H44C 109.5 . . ?
H44A C44 H44C 109.5 . . ?
H44B C44 H44C 109.5 . . ?
C42 C45 H45A 109.5 . . ?
C42 C45 H45B 109.5 . . ?
H45A C45 H45B 109.5 . . ?
C42 C45 H45C 109.5 . . ?
H45A C45 H45C 109.5 . . ?
H45B C45 H45C 109.5 . . ?
O19 C46 O20 125.1(7) . . ?
O19 C46 C47 118.3(7) . . ?
O20 C46 C47 116.4(7) . . ?
C50 C47 C48 117(2) . . ?
C50 C47 C49 102(2) . . ?
C48 C47 C49 105(2) . . ?
C50 C47 C46 113.6(10) . . ?
C48 C47 C46 112.4(11) . . ?
C49 C47 C46 105.0(13) . . ?
C47 C48 H48A 109.5 . . ?
C47 C48 H48B 109.5 . . ?
H48A C48 H48B 109.5 . . ?
C47 C48 H48C 109.5 . . ?
H48A C48 H48C 109.5 . . ?
H48B C48 H48C 109.5 . . ?
C47 C49 H49A 109.5 . . ?
C47 C49 H49B 109.5 . . ?
H49A C49 H49B 109.5 . . ?
C47 C49 H49C 109.5 . . ?
H49A C49 H49C 109.5 . . ?
H49B C49 H49C 109.5 . . ?
C47 C50 H50A 109.5 . . ?
C47 C50 H50B 109.5 . . ?
H50A C50 H50B 109.5 . . ?
C47 C50 H50C 109.5 . . ?
H50A C50 H50C 109.5 . . ?
H50B C50 H50C 109.5 . . ?
O22 C51 O21 124.6(6) . . ?
O22 C51 C52 116.9(6) . . ?
O21 C51 C52 118.0(7) . . ?
C53 C52 C51 113.3(8) . . ?
C53 C52 C55 121.8(12) . . ?
C51 C52 C55 110.6(8) . . ?
C53 C52 C54 105.3(11) . . ?
C51 C52 C54 102.6(9) . . ?
C55 C52 C54 100.2(12) . . ?
C52 C53 H53A 109.5 . . ?
C52 C53 H53B 109.5 . . ?
H53A C53 H53B 109.5 . . ?
C52 C53 H53C 109.5 . . ?
H53A C53 H53C 109.5 . . ?
H53B C53 H53C 109.5 . . ?
C52 C54 H54A 109.5 . . ?
C52 C54 H54B 109.5 . . ?
H54A C54 H54B 109.5 . . ?
C52 C54 H54C 109.5 . . ?
H54A C54 H54C 109.5 . . ?
H54B C54 H54C 109.5 . . ?
C52 C55 H55A 109.5 . . ?
C52 C55 H55B 109.5 . . ?
H55A C55 H55B 109.5 . . ?
C52 C55 H55C 109.5 . . ?
H55A C55 H55C 109.5 . . ?
H55B C55 H55C 109.5 . . ?
O24 C56 O23 125.9(7) . . ?
O24 C56 C57 117.6(7) . . ?
O23 C56 C57 116.3(7) . . ?
C58 C57 C59 108.8(10) . . ?
C58 C57 C60 110.3(9) . . ?
C59 C57 C60 112.1(9) . . ?
C58 C57 C56 106.6(7) . . ?
C59 C57 C56 108.6(8) . . ?
C60 C57 C56 110.2(8) . . ?
C57 C58 H58A 109.5 . . ?
C57 C58 H58B 109.5 . . ?
H58A C58 H58B 109.5 . . ?
C57 C58 H58C 109.5 . . ?
H58A C58 H58C 109.5 . . ?
H58B C58 H58C 109.5 . . ?
C57 C59 H59A 109.5 . . ?
C57 C59 H59B 109.5 . . ?
H59A C59 H59B 109.5 . . ?
C57 C59 H59C 109.5 . . ?
H59A C59 H59C 109.5 . . ?
H59B C59 H59C 109.5 . . ?
C57 C60 H60A 109.5 . . ?
C57 C60 H60B 109.5 . . ?
H60A C60 H60B 109.5 . . ?
C57 C60 H60C 109.5 . . ?
H60A C60 H60C 109.5 . . ?
H60B C60 H60C 109.5 . . ?
O25 C61 O26 125.6(6) . . ?
O25 C61 C62 117.7(5) . . ?
O26 C61 C62 116.6(6) . . ?
C65 C62 C61 111.9(6) . . ?
C65 C62 C63 110.7(6) . . ?
C61 C62 C63 110.4(6) . . ?
C65 C62 C64 110.9(7) . . ?
C61 C62 C64 103.8(6) . . ?
C63 C62 C64 108.9(6) . . ?
C62 C63 H63A 109.5 . . ?
C62 C63 H63B 109.5 . . ?
H63A C63 H63B 109.5 . . ?
C62 C63 H63C 109.5 . . ?
H63A C63 H63C 109.5 . . ?
H63B C63 H63C 109.5 . . ?
C62 C64 H64A 109.5 . . ?
C62 C64 H64B 109.5 . . ?
H64A C64 H64B 109.5 . . ?
C62 C64 H64C 109.5 . . ?
H64A C64 H64C 109.5 . . ?
H64B C64 H64C 109.5 . . ?
C62 C65 H65A 109.5 . . ?
C62 C65 H65B 109.5 . . ?
H65A C65 H65B 109.5 . . ?
C62 C65 H65C 109.5 . . ?
H65A C65 H65C 109.5 . . ?
H65B C65 H65C 109.5 . . ?
O27 C66 O28 126.0(6) . . ?
O27 C66 C67 116.8(6) . . ?
O28 C66 C67 117.1(6) . . ?
C69 C67 C68 109.5(7) . . ?
C69 C67 C66 105.9(6) . . ?
C68 C67 C66 111.2(7) . . ?
C69 C67 C70 108.4(7) . . ?
C68 C67 C70 111.5(7) . . ?
C66 C67 C70 110.1(6) . . ?
C67 C68 H68A 109.5 . . ?
C67 C68 H68B 109.5 . . ?
H68A C68 H68B 109.5 . . ?
C67 C68 H68C 109.5 . . ?
H68A C68 H68C 109.5 . . ?
H68B C68 H68C 109.5 . . ?
C67 C69 H69A 109.5 . . ?
C67 C69 H69B 109.5 . . ?
H69A C69 H69B 109.5 . . ?
C67 C69 H69C 109.5 . . ?
H69A C69 H69C 109.5 . . ?
H69B C69 H69C 109.5 . . ?
C67 C70 H70A 109.5 . . ?
C67 C70 H70B 109.5 . . ?
H70A C70 H70B 109.5 . . ?
C67 C70 H70C 109.5 . . ?
H70A C70 H70C 109.5 . . ?
H70B C70 H70C 109.5 . . ?
O30 C71 O29 126.6(6) . . ?
O30 C71 C72 117.4(6) . . ?
O29 C71 C72 116.0(6) . . ?
C75 C72 C73 111.7(8) . . ?
C75 C72 C74 109.0(9) . . ?
C73 C72 C74 111.3(9) . . ?
C75 C72 C71 110.4(6) . . ?
C73 C72 C71 108.5(9) . . ?
C74 C72 C71 105.9(6) . . ?
C72 C73 H73A 109.5 . . ?
C72 C73 H73B 109.5 . . ?
H73A C73 H73B 109.5 . . ?
C72 C73 H73C 109.5 . . ?
H73A C73 H73C 109.5 . . ?
H73B C73 H73C 109.5 . . ?
C72 C74 H74A 109.5 . . ?
C72 C74 H74B 109.5 . . ?
H74A C74 H74B 109.5 . . ?
C72 C74 H74C 109.5 . . ?
H74A C74 H74C 109.5 . . ?
H74B C74 H74C 109.5 . . ?
C72 C75 H75A 109.5 . . ?
C72 C75 H75B 109.5 . . ?
H75A C75 H75B 109.5 . . ?
C72 C75 H75C 109.5 . . ?
H75A C75 H75C 109.5 . . ?
H75B C75 H75C 109.5 . . ?
O31 C76 O32 125.4(6) . . ?
O31 C76 C77 117.6(6) . . ?
O32 C76 C77 116.9(6) . . ?
C78 C77 C79 114.8(13) . . ?
C78 C77 C80 104.8(17) . . ?
C79 C77 C80 108.7(14) . . ?
C78 C77 C76 111.8(8) . . ?
C79 C77 C76 111.2(7) . . ?
C80 C77 C76 104.7(8) . . ?
C77 C78 H78A 109.5 . . ?
C77 C78 H78B 109.5 . . ?
H78A C78 H78B 109.5 . . ?
C77 C78 H78C 109.5 . . ?
H78A C78 H78C 109.5 . . ?
H78B C78 H78C 109.5 . . ?
C77 C79 H79A 109.5 . . ?
C77 C79 H79B 109.5 . . ?
H79A C79 H79B 109.5 . . ?
C77 C79 H79C 109.5 . . ?
H79A C79 H79C 109.5 . . ?
H79B C79 H79C 109.5 . . ?
C77 C80 H80A 109.5 . . ?
C77 C80 H80B 109.5 . . ?
H80A C80 H80B 109.5 . . ?
C77 C80 H80C 109.5 . . ?
H80A C80 H80C 109.5 . . ?
H80B C80 H80C 109.5 . . ?
C90 O60 Na1 134(2) . . ?
O60 C90 C92 127(4) . . ?
O60 C90 C91 120(3) . . ?
C92 C90 C91 112(3) . . ?
O60 C90 Na1 28.5(16) . . ?
C92 C90 Na1 154(3) . . ?
C91 C90 Na1 91.1(16) . . ?
C90A O60A Na2 132(3) . . ?
O60A C90A C91A 116(4) . . ?
O60A C90A C92A 133(5) . . ?
C91A C90A C92A 109(5) . . ?
O60A C90A Na2 30.0(19) . . ?
C91A C90A Na2 86(2) . . ?
C92A C90A Na2 160(4) . . ?
O60 Na1 F8 144.8(9) . . ?
O60 Na1 O50 107(2) . . ?
F8 Na1 O50 106(2) . . ?
O60 Na1 F7 110.1(9) . . ?
F8 Na1 F7 72.8(4) . . ?
O50 Na1 F7 104(2) . . ?
O60 Na1 F1 99.7(8) . . ?
F8 Na1 F1 68.2(4) . . ?
O50 Na1 F1 91(3) . . ?
F7 Na1 F1 140.8(6) . . ?
O60 Na1 O31 85.0(9) . . ?
F8 Na1 O31 64.8(3) . . ?
O50 Na1 O31 164.8(14) . . ?
F7 Na1 O31 62.7(3) . . ?
F1 Na1 O31 96.4(4) . . ?
O60 Na1 Cr8 121.0(9) . . ?
F8 Na1 Cr8 39.8(2) . . ?
O50 Na1 Cr8 126.4(13) . . ?
F7 Na1 Cr8 40.1(2) . . ?
F1 Na1 Cr8 102.5(4) . . ?
O31 Na1 Cr8 38.90(18) . . ?
O60 Na1 C90 17.5(11) . . ?
F8 Na1 C90 162.0(10) . . ?
O50 Na1 C90 91(2) . . ?
F7 Na1 C90 107.9(10) . . ?
F1 Na1 C90 108.0(9) . . ?
O31 Na1 C90 99.1(10) . . ?
Cr8 Na1 C90 130.7(11) . . ?
O60 Na1 Cr1 117.9(8) . . ?
F8 Na1 Cr1 35.1(2) . . ?
O50 Na1 Cr1 113(3) . . ?
F7 Na1 Cr1 104.5(4) . . ?
F1 Na1 Cr1 37.09(19) . . ?
O31 Na1 Cr1 67.5(3) . . ?
Cr8 Na1 Cr1 65.4(2) . . ?
C90 Na1 Cr1 133.3(8) . . ?
O50A Na2 O60A 119.5(15) . . ?
O50A Na2 F6 102.6(13) . . ?
O60A Na2 F6 137.9(10) . . ?
O50A Na2 F5 99.5(18) . . ?
O60A Na2 F5 101.7(10) . . ?
F6 Na2 F5 68.5(4) . . ?
O50A Na2 F7 92.9(12) . . ?
O60A Na2 F7 105.7(11) . . ?
F6 Na2 F7 70.6(4) . . ?
F5 Na2 F7 138.9(6) . . ?
O50A Na2 O23 157.6(19) . . ?
O60A Na2 O23 76.1(9) . . ?
F6 Na2 O23 63.5(3) . . ?
F5 Na2 O23 59.7(3) . . ?
F7 Na2 O23 98.1(4) . . ?
O50A Na2 C90A 103.5(16) . . ?
O60A Na2 C90A 17.7(11) . . ?
F6 Na2 C90A 152.9(12) . . ?
F5 Na2 C90A 114.0(15) . . ?
F7 Na2 C90A 100.6(17) . . ?
O23 Na2 C90A 93.6(9) . . ?
O50A Na2 Cr6 120.7(18) . . ?
O60A Na2 Cr6 110.5(9) . . ?
F6 Na2 Cr6 37.6(2) . . ?
F5 Na2 Cr6 38.16(18) . . ?
F7 Na2 Cr6 102.6(4) . . ?
O23 Na2 Cr6 37.74(18) . . ?
C90A Na2 Cr6 128.2(10) . . ?
O50A Na2 Cr7 111.9(8) . . ?
O60A Na2 Cr7 117.7(11) . . ?
F6 Na2 Cr7 36.6(2) . . ?
F5 Na2 Cr7 101.9(4) . . ?
F7 Na2 Cr7 37.8(2) . . ?
O23 Na2 Cr7 68.4(3) . . ?
C90A Na2 Cr7 123.7(15) . . ?
Cr6 Na2 Cr7 64.8(2) . . ?

loop_
_geom_bond_atom_site_label_1
_geom_bond_atom_site_label_2
_geom_bond_distance
_geom_bond_site_symmetry_2
_geom_bond_publ_flag
Cr1 F8 1.919(4) . ?
Cr1 F1 1.949(3) . ?
Cr1 O30 1.951(5) . ?
Cr1 O3 1.962(4) . ?
Cr1 O32 1.963(4) . ?
Cr1 O1 1.985(4) . ?
Cr1 Na1 3.230(13) . ?
Cr2 F1 1.922(3) . ?
Cr2 F2 1.936(3) . ?
Cr2 O4 1.947(4) . ?
Cr2 O7 1.960(4) . ?
Cr2 O2 1.964(4) . ?
Cr2 O5 1.967(4) . ?
Cr3 F2 1.917(3) . ?
Cr3 F3 1.935(4) . ?
Cr3 O11 1.944(4) . ?
Cr3 O6 1.956(4) . ?
Cr3 O8 1.967(4) . ?
Cr3 O9 1.967(4) . ?
Cr4 F3 1.932(3) . ?
Cr4 F4 1.935(3) . ?
Cr4 O12 1.958(4) . ?
Cr4 O13 1.959(5) . ?
Cr4 O10 1.967(5) . ?
Cr4 O15 1.970(5) . ?
Cr5 F4 1.928(4) . ?
Cr5 F5 1.933(4) . ?
Cr5 O19 1.947(5) . ?
Cr5 O14 1.966(5) . ?
Cr5 O17 1.976(6) . ?
Cr5 O16 1.988(5) . ?
Cr6 F6 1.934(4) . ?
Cr6 F5 1.935(4) . ?
Cr6 O20 1.955(5) . ?
Cr6 O18 1.958(5) . ?
Cr6 O21 1.962(5) . ?
Cr6 O23 1.962(6) . ?
Cr6 Na2 3.131(11) . ?
Cr7 F6 1.944(3) . ?
Cr7 O22 1.947(5) . ?
Cr7 F7 1.957(4) . ?
Cr7 O27 1.966(4) . ?
Cr7 O25 1.972(4) . ?
Cr7 O24 1.996(5) . ?
Cr7 Na2 3.196(13) . ?
Cr8 O28 1.950(5) . ?
Cr8 F8 1.957(3) . ?
Cr8 F7 1.962(4) . ?
Cr8 O29 1.964(5) . ?
Cr8 O31 1.975(5) . ?
Cr8 O26 1.977(4) . ?
Cr8 Na1 3.044(11) . ?
F1 Na1 2.529(13) . ?
F5 Na2 2.497(12) . ?
F6 Na2 2.176(14) . ?
F7 Na1 2.387(11) . ?
F7 Na2 2.498(13) . ?
F8 Na1 2.158(13) . ?
O1 C1 1.250(8) . ?
O2 C1 1.251(8) . ?
O3 C6 1.232(8) . ?
O4 C6 1.271(8) . ?
O5 C11 1.258(7) . ?
O6 C11 1.256(7) . ?
O7 C16 1.266(7) . ?
O8 C16 1.252(7) . ?
O9 C21 1.251(8) . ?
O10 C21 1.270(8) . ?
O11 C26 1.283(7) . ?
O12 C26 1.227(7) . ?
O13 C31 1.263(8) . ?
O14 C31 1.229(8) . ?
O15 C36 1.242(8) . ?
O16 C36 1.271(9) . ?
O17 C41 1.254(9) . ?
O18 C41 1.254(9) . ?
O19 C46 1.237(9) . ?
O20 C46 1.283(9) . ?
O21 C51 1.282(9) . ?
O22 C51 1.256(9) . ?
O23 C56 1.276(9) . ?
O23 Na2 2.897(13) . ?
O24 C56 1.226(8) . ?
O25 C61 1.253(8) . ?
O26 C61 1.257(7) . ?
O27 C66 1.249(8) . ?
O28 C66 1.254(8) . ?
O29 C71 1.262(9) . ?
O30 C71 1.230(8) . ?
O31 C76 1.252(8) . ?
O31 Na1 2.868(13) . ?
O32 C76 1.275(8) . ?
C1 C2 1.540(9) . ?
C2 C4 1.412(15) . ?
C2 C3 1.476(18) . ?
C2 C5 1.517(17) . ?
C3 H3A 0.9800 . ?
C3 H3B 0.9800 . ?
C3 H3C 0.9800 . ?
C4 H4A 0.9800 . ?
C4 H4B 0.9800 . ?
C4 H4C 0.9800 . ?
C5 H5A 0.9800 . ?
C5 H5B 0.9800 . ?
C5 H5C 0.9800 . ?
C6 C7 1.518(10) . ?
C7 C8 1.399(16) . ?
C7 C10 1.470(12) . ?
C7 C9 1.75(2) . ?
C8 H8A 0.9800 . ?
C8 H8B 0.9800 . ?
C8 H8C 0.9800 . ?
C9 H9A 0.9800 . ?
C9 H9B 0.9800 . ?
C9 H9C 0.9800 . ?
C10 H10A 0.9800 . ?
C10 H10B 0.9800 . ?
C10 H10C 0.9800 . ?
C11 C12 1.519(9) . ?
C12 C14 1.526(10) . ?
C12 C13 1.535(11) . ?
C12 C15 1.544(10) . ?
C13 H13A 0.9800 . ?
C13 H13B 0.9800 . ?
C13 H13C 0.9800 . ?
C14 H14A 0.9800 . ?
C14 H14B 0.9800 . ?
C14 H14C 0.9800 . ?
C15 H15A 0.9800 . ?
C15 H15B 0.9800 . ?
C15 H15C 0.9800 . ?
C16 C17 1.534(9) . ?
C17 C20 1.502(11) . ?
C17 C19 1.530(11) . ?
C17 C18 1.533(15) . ?
C18 H18A 0.9800 . ?
C18 H18B 0.9800 . ?
C18 H18C 0.9800 . ?
C19 H19A 0.9800 . ?
C19 H19B 0.9800 . ?
C19 H19C 0.9800 . ?
C20 H20A 0.9800 . ?
C20 H20B 0.9800 . ?
C20 H20C 0.9800 . ?
C21 C22 1.530(9) . ?
C22 C24 1.515(11) . ?
C22 C23 1.527(11) . ?
C22 C25 1.539(11) . ?
C23 H23A 0.9800 . ?
C23 H23B 0.9800 . ?
C23 H23C 0.9800 . ?
C24 H24A 0.9800 . ?
C24 H24B 0.9800 . ?
C24 H24C 0.9800 . ?
C25 H25A 0.9800 . ?
C25 H25B 0.9800 . ?
C25 H25C 0.9800 . ?
C26 C27 1.510(8) . ?
C27 C30 1.503(11) . ?
C27 C28 1.516(10) . ?
C27 C29 1.578(11) . ?
C28 H28A 0.9800 . ?
C28 H28B 0.9800 . ?
C28 H28C 0.9800 . ?
C29 H29A 0.9800 . ?
C29 H29B 0.9800 . ?
C29 H29C 0.9800 . ?
C30 H30A 0.9800 . ?
C30 H30B 0.9800 . ?
C30 H30C 0.9800 . ?
C31 C32 1.511(10) . ?
C32 C34 1.39(2) . ?
C32 C35 1.422(16) . ?
C32 C33 1.437(19) . ?
C33 H33A 0.9800 . ?
C33 H33B 0.9800 . ?
C33 H33C 0.9800 . ?
C34 H34A 0.9800 . ?
C34 H34B 0.9800 . ?
C34 H34C 0.9800 . ?
C35 H35A 0.9800 . ?
C35 H35B 0.9800 . ?
C35 H35C 0.9800 . ?
C36 C37 1.533(11) . ?
C37 C39 1.446(15) . ?
C37 C38 1.559(15) . ?
C37 C40 1.631(18) . ?
C38 H38A 0.9800 . ?
C38 H38B 0.9800 . ?
C38 H38C 0.9800 . ?
C39 H39A 0.9800 . ?
C39 H39B 0.9800 . ?
C39 H39C 0.9800 . ?
C40 H40A 0.9800 . ?
C40 H40B 0.9800 . ?
C40 H40C 0.9800 . ?
C41 C42 1.540(11) . ?
C42 C43 1.496(15) . ?
C42 C44 1.532(16) . ?
C42 C45 1.543(15) . ?
C43 H43A 0.9800 . ?
C43 H43B 0.9800 . ?
C43 H43C 0.9800 . ?
C44 H44A 0.9800 . ?
C44 H44B 0.9800 . ?
C44 H44C 0.9800 . ?
C45 H45A 0.9800 . ?
C45 H45B 0.9800 . ?
C45 H45C 0.9800 . ?
C46 C47 1.510(12) . ?
C47 C50 1.33(2) . ?
C47 C48 1.38(2) . ?
C47 C49 1.46(3) . ?
C48 H48A 0.9800 . ?
C48 H48B 0.9800 . ?
C48 H48C 0.9800 . ?
C49 H49A 0.9800 . ?
C49 H49B 0.9800 . ?
C49 H49C 0.9800 . ?
C50 H50A 0.9800 . ?
C50 H50B 0.9800 . ?
C50 H50C 0.9800 . ?
C51 C52 1.489(10) . ?
C52 C53 1.416(15) . ?
C52 C55 1.521(16) . ?
C52 C54 1.65(2) . ?
C53 H53A 0.9800 . ?
C53 H53B 0.9800 . ?
C53 H53C 0.9800 . ?
C54 H54A 0.9800 . ?
C54 H54B 0.9800 . ?
C54 H54C 0.9800 . ?
C55 H55A 0.9800 . ?
C55 H55B 0.9800 . ?
C55 H55C 0.9800 . ?
C56 C57 1.538(11) . ?
C57 C58 1.494(14) . ?
C57 C59 1.522(16) . ?
C57 C60 1.537(13) . ?
C58 H58A 0.9800 . ?
C58 H58B 0.9800 . ?
C58 H58C 0.9800 . ?
C59 H59A 0.9800 . ?
C59 H59B 0.9800 . ?
C59 H59C 0.9800 . ?
C60 H60A 0.9800 . ?
C60 H60B 0.9800 . ?
C60 H60C 0.9800 . ?
C61 C62 1.532(9) . ?
C62 C65 1.521(11) . ?
C62 C63 1.534(10) . ?
C62 C64 1.559(10) . ?
C63 H63A 0.9800 . ?
C63 H63B 0.9800 . ?
C63 H63C 0.9800 . ?
C64 H64A 0.9800 . ?
C64 H64B 0.9800 . ?
C64 H64C 0.9800 . ?
C65 H65A 0.9800 . ?
C65 H65B 0.9800 . ?
C65 H65C 0.9800 . ?
C66 C67 1.544(9) . ?
C67 C69 1.507(11) . ?
C67 C68 1.514(12) . ?
C67 C70 1.556(11) . ?
C68 H68A 0.9800 . ?
C68 H68B 0.9800 . ?
C68 H68C 0.9800 . ?
C69 H69A 0.9800 . ?
C69 H69B 0.9800 . ?
C69 H69C 0.9800 . ?
C70 H70A 0.9800 . ?
C70 H70B 0.9800 . ?
C70 H70C 0.9800 . ?
C71 C72 1.553(10) . ?
C72 C75 1.491(12) . ?
C72 C73 1.520(14) . ?
C72 C74 1.539(14) . ?
C73 H73A 0.9800 . ?
C73 H73B 0.9800 . ?
C73 H73C 0.9800 . ?
C74 H74A 0.9800 . ?
C74 H74B 0.9800 . ?
C74 H74C 0.9800 . ?
C75 H75A 0.9800 . ?
C75 H75B 0.9800 . ?
C75 H75C 0.9800 . ?
C76 C77 1.532(9) . ?
C77 C78 1.441(15) . ?
C77 C79 1.498(14) . ?
C77 C80 1.531(18) . ?
C78 H78A 0.9800 . ?
C78 H78B 0.9800 . ?
C78 H78C 0.9800 . ?
C79 H79A 0.9800 . ?
C79 H79B 0.9800 . ?
C79 H79C 0.9800 . ?
C80 H80A 0.9800 . ?
C80 H80B 0.9800 . ?
C80 H80C 0.9800 . ?
O60 C90 1.27(4) . ?
O60 Na1 2.02(2) . ?
C90 C92 1.59(3) . ?
C90 C91 1.59(3) . ?
C90 Na1 3.05(4) . ?
O60A C90A 1.28(4) . ?
O60A Na2 2.11(3) . ?
C90A C91A 1.59(3) . ?
C90A C92A 1.60(3) . ?
C90A Na2 3.12(5) . ?
O50 Na1 2.18(8) . ?
O50A Na2 2.09(7) . ?

loop_
_geom_torsion_atom_site_label_1
_geom_torsion_atom_site_label_2
_geom_torsion_atom_site_label_3
_geom_torsion_atom_site_label_4
_geom_torsion
_geom_torsion_site_symmetry_1
_geom_torsion_site_symmetry_2
_geom_torsion_site_symmetry_3
_geom_torsion_site_symmetry_4
_geom_torsion_publ_flag
F2 Cr2 F1 Cr1 -123.0(2) . . . . ?
O4 Cr2 F1 Cr1 56.1(2) . . . . ?
O7 Cr2 F1 Cr1 146.2(2) . . . . ?
O2 Cr2 F1 Cr1 -35.0(2) . . . . ?
O5 Cr2 F1 Cr1 103(9) . . . . ?
F2 Cr2 F1 Na1 29.1(6) . . . . ?
O4 Cr2 F1 Na1 -151.9(6) . . . . ?
O7 Cr2 F1 Na1 -61.8(6) . . . . ?
O2 Cr2 F1 Na1 117.0(6) . . . . ?
O5 Cr2 F1 Na1 -105(10) . . . . ?
F8 Cr1 F1 Cr2 141.4(2) . . . . ?
O30 Cr1 F1 Cr2 70(3) . . . . ?
O3 Cr1 F1 Cr2 -38.7(2) . . . . ?
O32 Cr1 F1 Cr2 -126.2(2) . . . . ?
O1 Cr1 F1 Cr2 52.8(2) . . . . ?
Na1 Cr1 F1 Cr2 163.7(4) . . . . ?
F8 Cr1 F1 Na1 -22.3(3) . . . . ?
O30 Cr1 F1 Na1 -93(3) . . . . ?
O3 Cr1 F1 Na1 157.6(3) . . . . ?
O32 Cr1 F1 Na1 70.2(3) . . . . ?
O1 Cr1 F1 Na1 -110.9(3) . . . . ?
F3 Cr3 F2 Cr2 129.4(2) . . . . ?
O11 Cr3 F2 Cr2 -25(4) . . . . ?
O6 Cr3 F2 Cr2 -51.1(2) . . . . ?
O8 Cr3 F2 Cr2 40.6(2) . . . . ?
O9 Cr3 F2 Cr2 -140.7(2) . . . . ?
F1 Cr2 F2 Cr3 -145.6(2) . . . . ?
O4 Cr2 F2 Cr3 -165(3) . . . . ?
O7 Cr2 F2 Cr3 -57.1(2) . . . . ?
O2 Cr2 F2 Cr3 120.2(2) . . . . ?
O5 Cr2 F2 Cr3 33.6(2) . . . . ?
F4 Cr4 F3 Cr3 -130.8(2) . . . . ?
O12 Cr4 F3 Cr3 50.5(2) . . . . ?
O13 Cr4 F3 Cr3 -4(8) . . . . ?
O10 Cr4 F3 Cr3 -42.7(2) . . . . ?
O15 Cr4 F3 Cr3 138.6(2) . . . . ?
F2 Cr3 F3 Cr4 146.7(2) . . . . ?
O11 Cr3 F3 Cr4 -34.5(2) . . . . ?
O6 Cr3 F3 Cr4 90(19) . . . . ?
O8 Cr3 F3 Cr4 -122.6(2) . . . . ?
O9 Cr3 F3 Cr4 58.1(2) . . . . ?
F5 Cr5 F4 Cr4 128.0(2) . . . . ?
O19 Cr5 F4 Cr4 -93(44) . . . . ?
O14 Cr5 F4 Cr4 -51.1(3) . . . . ?
O17 Cr5 F4 Cr4 -140.5(3) . . . . ?
O16 Cr5 F4 Cr4 39.8(2) . . . . ?
F3 Cr4 F4 Cr5 -144.4(2) . . . . ?
O12 Cr4 F4 Cr5 -62(8) . . . . ?
O13 Cr4 F4 Cr5 36.6(3) . . . . ?
O10 Cr4 F4 Cr5 124.6(2) . . . . ?
O15 Cr4 F4 Cr5 -55.1(2) . . . . ?
F4 Cr5 F5 Cr6 141.7(2) . . . . ?
O19 Cr5 F5 Cr6 -38.1(3) . . . . ?
O14 Cr5 F5 Cr6 -174(100) . . . . ?
O17 Cr5 F5 Cr6 52.6(3) . . . . ?
O16 Cr5 F5 Cr6 -126.3(2) . . . . ?
F4 Cr5 F5 Na2 0.7(6) . . . . ?
O19 Cr5 F5 Na2 -179.1(7) . . . . ?
O14 Cr5 F5 Na2 45(12) . . . . ?
O17 Cr5 F5 Na2 -88.4(7) . . . . ?
O16 Cr5 F5 Na2 92.7(7) . . . . ?
F6 Cr6 F5 Cr5 -127.4(2) . . . . ?
O20 Cr6 F5 Cr5 53.6(3) . . . . ?
O18 Cr6 F5 Cr5 -37.1(3) . . . . ?
O21 Cr6 F5 Cr5 103(4) . . . . ?
O23 Cr6 F5 Cr5 143.1(3) . . . . ?
Na2 Cr6 F5 Cr5 -157.6(4) . . . . ?
F6 Cr6 F5 Na2 30.2(4) . . . . ?
O20 Cr6 F5 Na2 -148.7(4) . . . . ?
O18 Cr6 F5 Na2 120.5(4) . . . . ?
O21 Cr6 F5 Na2 -99(4) . . . . ?
O23 Cr6 F5 Na2 -59.3(4) . . . . ?
F5 Cr6 F6 Cr7 -145.7(2) . . . . ?
O20 Cr6 F6 Cr7 -127(4) . . . . ?
O18 Cr6 F6 Cr7 121.0(2) . . . . ?
O21 Cr6 F6 Cr7 32.2(3) . . . . ?
O23 Cr6 F6 Cr7 -57.7(3) . . . . ?
Na2 Cr6 F6 Cr7 -109.9(4) . . . . ?
F5 Cr6 F6 Na2 -35.8(3) . . . . ?
O20 Cr6 F6 Na2 -17(4) . . . . ?
O18 Cr6 F6 Na2 -129.1(4) . . . . ?
O21 Cr6 F6 Na2 142.1(4) . . . . ?
O23 Cr6 F6 Na2 52.2(4) . . . . ?
O22 Cr7 F6 Cr6 -47.1(2) . . . . ?
F7 Cr7 F6 Cr6 134.4(2) . . . . ?
O27 Cr7 F6 Cr6 32(3) . . . . ?
O25 Cr7 F6 Cr6 -135.8(2) . . . . ?
O24 Cr7 F6 Cr6 44.4(2) . . . . ?
Na2 Cr7 F6 Cr6 108.6(4) . . . . ?
O22 Cr7 F6 Na2 -155.7(4) . . . . ?
F7 Cr7 F6 Na2 25.8(4) . . . . ?
O27 Cr7 F6 Na2 -77(3) . . . . ?
O25 Cr7 F6 Na2 115.6(4) . . . . ?
O24 Cr7 F6 Na2 -64.2(4) . . . . ?
F6 Cr7 F7 Cr8 140.9(2) . . . . ?
O22 Cr7 F7 Cr8 31(7) . . . . ?
O27 Cr7 F7 Cr8 -42.6(2) . . . . ?
O25 Cr7 F7 Cr8 55.8(2) . . . . ?
O24 Cr7 F7 Cr8 -128.8(2) . . . . ?
Na2 Cr7 F7 Cr8 162.7(4) . . . . ?
F6 Cr7 F7 Na1 -9.2(7) . . . . ?
O22 Cr7 F7 Na1 -119(7) . . . . ?
O27 Cr7 F7 Na1 167.4(7) . . . . ?
O25 Cr7 F7 Na1 -94.3(7) . . . . ?
O24 Cr7 F7 Na1 81.1(7) . . . . ?
Na2 Cr7 F7 Na1 12.6(7) . . . . ?
F6 Cr7 F7 Na2 -21.8(3) . . . . ?
O22 Cr7 F7 Na2 -132(7) . . . . ?
O27 Cr7 F7 Na2 154.7(3) . . . . ?
O25 Cr7 F7 Na2 -106.9(3) . . . . ?
O24 Cr7 F7 Na2 68.5(3) . . . . ?
O28 Cr8 F7 Cr7 49.7(2) . . . . ?
F8 Cr8 F7 Cr7 -134.3(2) . . . . ?
O29 Cr8 F7 Cr7 -44(6) . . . . ?
O31 Cr8 F7 Cr7 136.6(2) . . . . ?
O26 Cr8 F7 Cr7 -49.1(2) . . . . ?
Na1 Cr8 F7 Cr7 -164.2(4) . . . . ?
O28 Cr8 F7 Na1 -146.1(4) . . . . ?
F8 Cr8 F7 Na1 29.9(4) . . . . ?
O29 Cr8 F7 Na1 120(6) . . . . ?
O31 Cr8 F7 Na1 -59.2(4) . . . . ?
O26 Cr8 F7 Na1 115.1(4) . . . . ?
O28 Cr8 F7 Na2 -160.7(6) . . . . ?
F8 Cr8 F7 Na2 15.3(6) . . . . ?
O29 Cr8 F7 Na2 106(6) . . . . ?
O31 Cr8 F7 Na2 -73.8(6) . . . . ?
O26 Cr8 F7 Na2 100.5(6) . . . . ?
Na1 Cr8 F7 Na2 -14.6(7) . . . . ?
F1 Cr1 F8 Cr8 133.5(2) . . . . ?
O30 Cr1 F8 Cr8 -49.6(2) . . . . ?
O3 Cr1 F8 Cr8 131(5) . . . . ?
O32 Cr1 F8 Cr8 43.5(2) . . . . ?
O1 Cr1 F8 Cr8 -136.3(2) . . . . ?
Na1 Cr1 F8 Cr8 106.1(4) . . . . ?
F1 Cr1 F8 Na1 27.4(4) . . . . ?
O30 Cr1 F8 Na1 -155.7(4) . . . . ?
O3 Cr1 F8 Na1 25(5) . . . . ?
O32 Cr1 F8 Na1 -62.6(4) . . . . ?
O1 Cr1 F8 Na1 117.6(4) . . . . ?
O28 Cr8 F8 Cr1 -66(3) . . . . ?
F7 Cr8 F8 Cr1 -144.7(2) . . . . ?
O29 Cr8 F8 Cr1 37.2(2) . . . . ?
O31 Cr8 F8 Cr1 -55.5(2) . . . . ?
O26 Cr8 F8 Cr1 125.1(2) . . . . ?
Na1 Cr8 F8 Cr1 -111.0(4) . . . . ?
O28 Cr8 F8 Na1 45(3) . . . . ?
F7 Cr8 F8 Na1 -33.6(3) . . . . ?
O29 Cr8 F8 Na1 148.2(4) . . . . ?
O31 Cr8 F8 Na1 55.5(4) . . . . ?
O26 Cr8 F8 Na1 -123.9(4) . . . . ?
F8 Cr1 O1 C1 -134.7(5) . . . . ?
F1 Cr1 O1 C1 -48.4(5) . . . . ?
O30 Cr1 O1 C1 132.6(5) . . . . ?
O3 Cr1 O1 C1 43.0(5) . . . . ?
O32 Cr1 O1 C1 53(11) . . . . ?
Na1 Cr1 O1 C1 -98.1(5) . . . . ?
F1 Cr2 O2 C1 -6.8(5) . . . . ?
F2 Cr2 O2 C1 79.9(5) . . . . ?
O4 Cr2 O2 C1 -97.2(5) . . . . ?
O7 Cr2 O2 C1 149(4) . . . . ?
O5 Cr2 O2 C1 173.9(5) . . . . ?
F8 Cr1 O3 C6 -3(5) . . . . ?
F1 Cr1 O3 C6 -5.0(7) . . . . ?
O30 Cr1 O3 C6 178.1(7) . . . . ?
O32 Cr1 O3 C6 85.0(7) . . . . ?
O1 Cr1 O3 C6 -95.1(7) . . . . ?
Na1 Cr1 O3 C6 21.3(8) . . . . ?
F1 Cr2 O4 C6 -46.4(6) . . . . ?
F2 Cr2 O4 C6 -27(4) . . . . ?
O7 Cr2 O4 C6 -135.0(6) . . . . ?
O2 Cr2 O4 C6 47.7(6) . . . . ?
O5 Cr2 O4 C6 134.4(6) . . . . ?
F1 Cr2 O5 C11 140(9) . . . . ?
F2 Cr2 O5 C11 6.6(6) . . . . ?
O4 Cr2 O5 C11 -172.5(6) . . . . ?
O7 Cr2 O5 C11 97.4(6) . . . . ?
O2 Cr2 O5 C11 -81.3(6) . . . . ?
F2 Cr3 O6 C11 48.6(5) . . . . ?
F3 Cr3 O6 C11 105(19) . . . . ?
O11 Cr3 O6 C11 -130.3(5) . . . . ?
O8 Cr3 O6 C11 -42.2(5) . . . . ?
O9 Cr3 O6 C11 137.2(5) . . . . ?
F1 Cr2 O7 C16 130.1(5) . . . . ?
F2 Cr2 O7 C16 43.2(5) . . . . ?
O4 Cr2 O7 C16 -139.6(5) . . . . ?
O2 Cr2 O7 C16 -25(4) . . . . ?
O5 Cr2 O7 C16 -50.7(5) . . . . ?
F2 Cr3 O8 C16 3.8(6) . . . . ?
F3 Cr3 O8 C16 -84.6(6) . . . . ?
O11 Cr3 O8 C16 -178.6(6) . . . . ?
O6 Cr3 O8 C16 95.1(6) . . . . ?
O9 Cr3 O8 C16 -58(8) . . . . ?
F2 Cr3 O9 C21 -128.3(5) . . . . ?
F3 Cr3 O9 C21 -39.8(5) . . . . ?
O11 Cr3 O9 C21 54.1(5) . . . . ?
O6 Cr3 O9 C21 140.5(5) . . . . ?
O8 Cr3 O9 C21 -66(8) . . . . ?
F3 Cr4 O10 C21 -5.4(5) . . . . ?
F4 Cr4 O10 C21 82.8(5) . . . . ?
O12 Cr4 O10 C21 -97.1(6) . . . . ?
O13 Cr4 O10 C21 175.5(6) . . . . ?
O15 Cr4 O10 C21 94(9) . . . . ?
F2 Cr3 O11 C26 148(4) . . . . ?
F3 Cr3 O11 C26 -6.3(5) . . . . ?
O6 Cr3 O11 C26 174.2(5) . . . . ?
O8 Cr3 O11 C26 82.4(5) . . . . ?
O9 Cr3 O11 C26 -96.3(5) . . . . ?
F3 Cr4 O12 C26 -44.6(5) . . . . ?
F4 Cr4 O12 C26 -127(7) . . . . ?
O13 Cr4 O12 C26 134.3(6) . . . . ?
O10 Cr4 O12 C26 46.4(6) . . . . ?
O15 Cr4 O12 C26 -133.8(6) . . . . ?
F3 Cr4 O13 C31 -123(8) . . . . ?
F4 Cr4 O13 C31 4.3(7) . . . . ?
O12 Cr4 O13 C31 -177.0(7) . . . . ?
O10 Cr4 O13 C31 -83.7(7) . . . . ?
O15 Cr4 O13 C31 95.0(7) . . . . ?
F4 Cr5 O14 C31 40.1(8) . . . . ?
F5 Cr5 O14 C31 -5(12) . . . . ?
O19 Cr5 O14 C31 -140.2(8) . . . . ?
O17 Cr5 O14 C31 129.2(8) . . . . ?
O16 Cr5 O14 C31 -51.9(8) . . . . ?
F3 Cr4 O15 C36 133.1(6) . . . . ?
F4 Cr4 O15 C36 44.9(6) . . . . ?
O12 Cr4 O15 C36 -135.3(6) . . . . ?
O13 Cr4 O15 C36 -47.7(6) . . . . ?
O10 Cr4 O15 C36 33(10) . . . . ?
F4 Cr5 O16 C36 1.1(6) . . . . ?
F5 Cr5 O16 C36 -86.1(6) . . . . ?
O19 Cr5 O16 C36 -179.2(6) . . . . ?
O14 Cr5 O16 C36 92.9(6) . . . . ?
O17 Cr5 O16 C36 -167(49) . . . . ?
F4 Cr5 O17 C41 -133.1(7) . . . . ?
F5 Cr5 O17 C41 -45.9(7) . . . . ?
O19 Cr5 O17 C41 47.2(7) . . . . ?
O14 Cr5 O17 C41 135.1(7) . . . . ?
O16 Cr5 O17 C41 35(14) . . . . ?
F6 Cr6 O18 C41 84.8(7) . . . . ?
F5 Cr6 O18 C41 -1.4(7) . . . . ?
O20 Cr6 O18 C41 -92.1(7) . . . . ?
O21 Cr6 O18 C41 -179.7(7) . . . . ?
O23 Cr6 O18 C41 170(52) . . . . ?
Na2 Cr6 O18 C41 48.5(8) . . . . ?
F4 Cr5 O19 C46 -141(44) . . . . ?
F5 Cr5 O19 C46 -2.1(9) . . . . ?
O14 Cr5 O19 C46 177.0(9) . . . . ?
O17 Cr5 O19 C46 -93.6(9) . . . . ?
O16 Cr5 O19 C46 86.2(9) . . . . ?
F6 Cr6 O20 C46 -64(4) . . . . ?
F5 Cr6 O20 C46 -45.8(7) . . . . ?
O18 Cr6 O20 C46 47.5(8) . . . . ?
O21 Cr6 O20 C46 136.2(8) . . . . ?
O23 Cr6 O20 C46 -133.8(8) . . . . ?
Na2 Cr6 O20 C46 -80.7(8) . . . . ?
F6 Cr6 O21 C51 7.2(7) . . . . ?
F5 Cr6 O21 C51 136(4) . . . . ?
O20 Cr6 O21 C51 -174.0(8) . . . . ?
O18 Cr6 O21 C51 -83.2(7) . . . . ?
O23 Cr6 O21 C51 96.6(7) . . . . ?
Na2 Cr6 O21 C51 39.3(9) . . . . ?
F6 Cr7 O22 C51 40.7(6) . . . . ?
F7 Cr7 O22 C51 151(6) . . . . ?
O27 Cr7 O22 C51 -135.8(7) . . . . ?
O25 Cr7 O22 C51 125.8(6) . . . . ?
O24 Cr7 O22 C51 -49.6(7) . . . . ?
Na2 Cr7 O22 C51 19.9(8) . . . . ?
F6 Cr6 O23 C56 45.3(7) . . . . ?
F5 Cr6 O23 C56 131.5(7) . . . . ?
O20 Cr6 O23 C56 -137.8(7) . . . . ?
O18 Cr6 O23 C56 -40(10) . . . . ?
O21 Cr6 O23 C56 -50.2(7) . . . . ?
Na2 Cr6 O23 C56 82.2(7) . . . . ?
F6 Cr6 O23 Na2 -36.9(3) . . . . ?
F5 Cr6 O23 Na2 49.3(3) . . . . ?
O20 Cr6 O23 Na2 140.0(3) . . . . ?
O18 Cr6 O23 Na2 -122(10) . . . . ?
O21 Cr6 O23 Na2 -132.4(3) . . . . ?
F6 Cr7 O24 C56 -6.1(7) . . . . ?
O22 Cr7 O24 C56 86.3(7) . . . . ?
F7 Cr7 O24 C56 -94.3(7) . . . . ?
O27 Cr7 O24 C56 173.1(7) . . . . ?
O25 Cr7 O24 C56 -8(3) . . . . ?
Na2 Cr7 O24 C56 -44.9(7) . . . . ?
F6 Cr7 O25 C61 -106.8(5) . . . . ?
O22 Cr7 O25 C61 160.7(5) . . . . ?
F7 Cr7 O25 C61 -18.6(5) . . . . ?
O27 Cr7 O25 C61 73.9(5) . . . . ?
O24 Cr7 O25 C61 -104(2) . . . . ?
Na2 Cr7 O25 C61 -68.7(6) . . . . ?
O28 Cr8 O26 C61 -92.6(5) . . . . ?
F8 Cr8 O26 C61 86.6(5) . . . . ?
F7 Cr8 O26 C61 -0.6(5) . . . . ?
O29 Cr8 O26 C61 179.6(6) . . . . ?
O31 Cr8 O26 C61 81(2) . . . . ?
Na1 Cr8 O26 C61 48.2(6) . . . . ?
F6 Cr7 O27 C66 103(3) . . . . ?
O22 Cr7 O27 C66 -177.7(6) . . . . ?
F7 Cr7 O27 C66 0.8(6) . . . . ?
O25 Cr7 O27 C66 -89.3(6) . . . . ?
O24 Cr7 O27 C66 90.6(6) . . . . ?
Na2 Cr7 O27 C66 30.2(8) . . . . ?
F8 Cr8 O28 C66 -101(3) . . . . ?
F7 Cr8 O28 C66 -22.6(6) . . . . ?
O29 Cr8 O28 C66 155.6(6) . . . . ?
O31 Cr8 O28 C66 -111.6(6) . . . . ?
O26 Cr8 O28 C66 67.7(6) . . . . ?
Na1 Cr8 O28 C66 -58.7(7) . . . . ?
O28 Cr8 O29 C71 -179.7(7) . . . . ?
F8 Cr8 O29 C71 4.3(6) . . . . ?
F7 Cr8 O29 C71 -86(6) . . . . ?
O31 Cr8 O29 C71 93.5(6) . . . . ?
O26 Cr8 O29 C71 -80.8(6) . . . . ?
Na1 Cr8 O29 C71 33.0(8) . . . . ?
F8 Cr1 O30 C71 33.7(6) . . . . ?
F1 Cr1 O30 C71 105(3) . . . . ?
O3 Cr1 O30 C71 -146.4(6) . . . . ?
O32 Cr1 O30 C71 -58.9(6) . . . . ?
O1 Cr1 O30 C71 122.1(6) . . . . ?
Na1 Cr1 O30 C71 13.8(8) . . . . ?
O28 Cr8 O31 C76 -136.0(6) . . . . ?
F8 Cr8 O31 C76 44.8(6) . . . . ?
F7 Cr8 O31 C76 132.1(6) . . . . ?
O29 Cr8 O31 C76 -47.9(6) . . . . ?
O26 Cr8 O31 C76 51(2) . . . . ?
Na1 Cr8 O31 C76 84.5(6) . . . . ?
O28 Cr8 O31 Na1 139.6(3) . . . . ?
F8 Cr8 O31 Na1 -39.7(3) . . . . ?
F7 Cr8 O31 Na1 47.6(3) . . . . ?
O29 Cr8 O31 Na1 -132.4(3) . . . . ?
O26 Cr8 O31 Na1 -34(2) . . . . ?
F8 Cr1 O32 C76 -7.4(6) . . . . ?
F1 Cr1 O32 C76 -93.6(6) . . . . ?
O30 Cr1 O32 C76 85.5(6) . . . . ?
O3 Cr1 O32 C76 174.9(6) . . . . ?
O1 Cr1 O32 C76 165(11) . . . . ?
Na1 Cr1 O32 C76 -43.9(6) . . . . ?
Cr1 O1 C1 O2 20.0(9) . . . . ?
Cr1 O1 C1 C2 -159.0(4) . . . . ?
Cr2 O2 C1 O1 16.0(10) . . . . ?
Cr2 O2 C1 C2 -165.1(4) . . . . ?
O1 C1 C2 C4 -8.8(16) . . . . ?
O2 C1 C2 C4 172.2(15) . . . . ?
O1 C1 C2 C3 138.2(16) . . . . ?
O2 C1 C2 C3 -40.8(17) . . . . ?
O1 C1 C2 C5 -124.8(13) . . . . ?
O2 C1 C2 C5 56.2(14) . . . . ?
Cr1 O3 C6 O4 17.8(12) . . . . ?
Cr1 O3 C6 C7 -161.5(8) . . . . ?
Cr2 O4 C6 O3 15.9(11) . . . . ?
Cr2 O4 C6 C7 -164.8(8) . . . . ?
O3 C6 C7 C8 -133.0(12) . . . . ?
O4 C6 C7 C8 47.7(16) . . . . ?
O3 C6 C7 C10 18.7(17) . . . . ?
O4 C6 C7 C10 -160.7(12) . . . . ?
O3 C6 C7 C9 120.8(8) . . . . ?
O4 C6 C7 C9 -58.6(10) . . . . ?
Cr3 O6 C11 O5 -21.1(9) . . . . ?
Cr3 O6 C11 C12 159.9(4) . . . . ?
Cr2 O5 C11 O6 -14.4(9) . . . . ?
Cr2 O5 C11 C12 164.5(4) . . . . ?
O6 C11 C12 C14 111.9(7) . . . . ?
O5 C11 C12 C14 -67.1(8) . . . . ?
O6 C11 C12 C13 -127.9(7) . . . . ?
O5 C11 C12 C13 53.1(8) . . . . ?
O6 C11 C12 C15 -8.0(8) . . . . ?
O5 C11 C12 C15 173.0(6) . . . . ?
Cr3 O8 C16 O7 -19.4(10) . . . . ?
Cr3 O8 C16 C17 163.2(5) . . . . ?
Cr2 O7 C16 O8 -11.9(9) . . . . ?
Cr2 O7 C16 C17 165.5(5) . . . . ?
O8 C16 C17 C20 -175.8(8) . . . . ?
O7 C16 C17 C20 6.6(11) . . . . ?
O8 C16 C17 C19 -53.7(9) . . . . ?
O7 C16 C17 C19 128.7(7) . . . . ?
O8 C16 C17 C18 62.8(8) . . . . ?
O7 C16 C17 C18 -114.8(7) . . . . ?
Cr3 O9 C21 O10 3.7(9) . . . . ?
Cr3 O9 C21 C22 -179.4(4) . . . . ?
Cr4 O10 C21 O9 26.6(9) . . . . ?
Cr4 O10 C21 C22 -150.4(5) . . . . ?
O9 C21 C22 C24 26.1(8) . . . . ?
O10 C21 C22 C24 -156.7(6) . . . . ?
O9 C21 C22 C23 147.2(7) . . . . ?
O10 C21 C22 C23 -35.6(8) . . . . ?
O9 C21 C22 C25 -92.7(8) . . . . ?
O10 C21 C22 C25 84.5(8) . . . . ?
Cr4 O12 C26 O11 15.3(9) . . . . ?
Cr4 O12 C26 C27 -164.1(5) . . . . ?
Cr3 O11 C26 O12 17.9(9) . . . . ?
Cr3 O11 C26 C27 -162.6(4) . . . . ?
O12 C26 C27 C30 124.3(8) . . . . ?
O11 C26 C27 C30 -55.2(9) . . . . ?
O12 C26 C27 C28 1.4(9) . . . . ?
O11 C26 C27 C28 -178.0(6) . . . . ?
O12 C26 C27 C29 -119.7(7) . . . . ?
O11 C26 C27 C29 60.8(7) . . . . ?
Cr5 O14 C31 O13 -10.0(13) . . . . ?
Cr5 O14 C31 C32 166.5(6) . . . . ?
Cr4 O13 C31 O14 -19.1(13) . . . . ?
Cr4 O13 C31 C32 164.3(6) . . . . ?
O14 C31 C32 C34 94(3) . . . . ?
O13 C31 C32 C34 -89(3) . . . . ?
O14 C31 C32 C35 -11(2) . . . . ?
O13 C31 C32 C35 165.9(19) . . . . ?
O14 C31 C32 C33 -142.0(18) . . . . ?
O13 C31 C32 C33 35(2) . . . . ?
Cr4 O15 C36 O16 -16.2(11) . . . . ?
Cr4 O15 C36 C37 158.5(6) . . . . ?
Cr5 O16 C36 O15 -13.8(11) . . . . ?
Cr5 O16 C36 C37 171.5(6) . . . . ?
O15 C36 C37 C39 26.9(17) . . . . ?
O16 C36 C37 C39 -157.9(14) . . . . ?
O15 C36 C37 C38 164.8(10) . . . . ?
O16 C36 C37 C38 -19.9(14) . . . . ?
O15 C36 C37 C40 -82.6(10) . . . . ?
O16 C36 C37 C40 92.7(10) . . . . ?
Cr6 O18 C41 O17 11.4(13) . . . . ?
Cr6 O18 C41 C42 -170.6(6) . . . . ?
Cr5 O17 C41 O18 19.2(12) . . . . ?
Cr5 O17 C41 C42 -158.8(6) . . . . ?
O18 C41 C42 C43 -127.2(10) . . . . ?
O17 C41 C42 C43 51.0(12) . . . . ?
O18 C41 C42 C44 115.7(8) . . . . ?
O17 C41 C42 C44 -66.0(10) . . . . ?
O18 C41 C42 C45 -5.2(16) . . . . ?
O17 C41 C42 C45 173.0(13) . . . . ?
Cr5 O19 C46 O20 13.3(15) . . . . ?
Cr5 O19 C46 C47 -162.0(8) . . . . ?
Cr6 O20 C46 O19 18.1(14) . . . . ?
Cr6 O20 C46 C47 -166.5(8) . . . . ?
O19 C46 C47 C50 2(3) . . . . ?
O20 C46 C47 C50 -174(2) . . . . ?
O19 C46 C47 C48 137(2) . . . . ?
O20 C46 C47 C48 -38(2) . . . . ?
O19 C46 C47 C49 -108.7(19) . . . . ?
O20 C46 C47 C49 76(2) . . . . ?
Cr7 O22 C51 O21 -11.5(12) . . . . ?
Cr7 O22 C51 C52 160.0(6) . . . . ?
Cr6 O21 C51 O22 -19.8(12) . . . . ?
Cr6 O21 C51 C52 168.8(6) . . . . ?
O22 C51 C52 C53 179.1(12) . . . . ?
O21 C51 C52 C53 -8.8(15) . . . . ?
O22 C51 C52 C55 -40.1(15) . . . . ?
O21 C51 C52 C55 132.0(12) . . . . ?
O22 C51 C52 C54 66.0(10) . . . . ?
O21 C51 C52 C54 -121.9(9) . . . . ?
Cr7 O24 C56 O23 -6.5(13) . . . . ?
Cr7 O24 C56 C57 178.6(6) . . . . ?
Cr6 O23 C56 O24 -19.2(12) . . . . ?
Na2 O23 C56 O24 56.3(9) . . . . ?
Cr6 O23 C56 C57 155.8(6) . . . . ?
Na2 O23 C56 C57 -128.7(7) . . . . ?
O24 C56 C57 C58 63.2(12) . . . . ?
O23 C56 C57 C58 -112.2(10) . . . . ?
O24 C56 C57 C59 -53.9(11) . . . . ?
O23 C56 C57 C59 130.7(9) . . . . ?
O24 C56 C57 C60 -177.1(8) . . . . ?
O23 C56 C57 C60 7.5(12) . . . . ?
Cr7 O25 C61 O26 -26.2(9) . . . . ?
Cr7 O25 C61 C62 150.0(4) . . . . ?
Cr8 O26 C61 O25 39.5(9) . . . . ?
Cr8 O26 C61 C62 -136.7(5) . . . . ?
O25 C61 C62 C65 160.2(6) . . . . ?
O26 C61 C62 C65 -23.3(8) . . . . ?
O25 C61 C62 C63 36.4(8) . . . . ?
O26 C61 C62 C63 -147.1(6) . . . . ?
O25 C61 C62 C64 -80.1(8) . . . . ?
O26 C61 C62 C64 96.4(7) . . . . ?
Cr7 O27 C66 O28 29.0(11) . . . . ?
Cr7 O27 C66 C67 -148.4(5) . . . . ?
Cr8 O28 C66 O27 -14.3(11) . . . . ?
Cr8 O28 C66 C67 163.1(5) . . . . ?
O27 C66 C67 C69 76.9(8) . . . . ?
O28 C66 C67 C69 -100.7(8) . . . . ?
O27 C66 C67 C68 -164.2(7) . . . . ?
O28 C66 C67 C68 18.2(9) . . . . ?
O27 C66 C67 C70 -40.0(9) . . . . ?
O28 C66 C67 C70 142.3(7) . . . . ?
Cr1 O30 C71 O29 -0.6(11) . . . . ?
Cr1 O30 C71 C72 -177.8(5) . . . . ?
Cr8 O29 C71 O30 -24.3(11) . . . . ?
Cr8 O29 C71 C72 152.9(6) . . . . ?
O30 C71 C72 C75 -15.8(11) . . . . ?
O29 C71 C72 C75 166.8(8) . . . . ?
O30 C71 C72 C73 -138.5(8) . . . . ?
O29 C71 C72 C73 44.0(10) . . . . ?
O30 C71 C72 C74 102.0(9) . . . . ?
O29 C71 C72 C74 -75.5(10) . . . . ?
Cr8 O31 C76 O32 -20.4(10) . . . . ?
Na1 O31 C76 O32 54.9(7) . . . . ?
Cr8 O31 C76 C77 157.5(5) . . . . ?
Na1 O31 C76 C77 -127.2(6) . . . . ?
Cr1 O32 C76 O31 -4.5(10) . . . . ?
Cr1 O32 C76 C77 177.6(5) . . . . ?
O31 C76 C77 C78 149.7(15) . . . . ?
O32 C76 C77 C78 -32.2(16) . . . . ?
O31 C76 C77 C79 19.9(12) . . . . ?
O32 C76 C77 C79 -162.0(10) . . . . ?
O31 C76 C77 C80 -97.3(14) . . . . ?
O32 C76 C77 C80 80.7(14) . . . . ?
Na1 O60 C90 C92 -166(4) . . . . ?
Na1 O60 C90 C91 1(6) . . . . ?
Na2 O60A C90A C91A -1(10) . . . . ?
Na2 O60A C90A C92A 163(6) . . . . ?
C90 O60 Na1 F8 174(3) . . . . ?
C90 O60 Na1 O50 -26(5) . . . . ?
C90 O60 Na1 F7 86(4) . . . . ?
C90 O60 Na1 F1 -120(4) . . . . ?
C90 O60 Na1 O31 144(4) . . . . ?
C90 O60 Na1 Cr8 129(4) . . . . ?
C90 O60 Na1 Cr1 -155(4) . . . . ?
Cr1 F8 Na1 O60 52.9(16) . . . . ?
Cr8 F8 Na1 O60 -72.3(16) . . . . ?
Cr1 F8 Na1 O50 -107(2) . . . . ?
Cr8 F8 Na1 O50 128(2) . . . . ?
Cr1 F8 Na1 F7 153.7(2) . . . . ?
Cr8 F8 Na1 F7 28.4(3) . . . . ?
Cr1 F8 Na1 F1 -22.4(3) . . . . ?
Cr8 F8 Na1 F1 -147.6(2) . . . . ?
Cr1 F8 Na1 O31 86.4(2) . . . . ?
Cr8 F8 Na1 O31 -38.88(18) . . . . ?
Cr1 F8 Na1 Cr8 125.2(2) . . . . ?
Cr1 F8 Na1 C90 59(3) . . . . ?
Cr8 F8 Na1 C90 -67(3) . . . . ?
Cr8 F8 Na1 Cr1 -125.2(2) . . . . ?
Cr7 F7 Na1 O60 -90.7(10) . . . . ?
Cr8 F7 Na1 O60 114.6(9) . . . . ?
Na2 F7 Na1 O60 -75.6(9) . . . . ?
Cr7 F7 Na1 F8 126.5(5) . . . . ?
Cr8 F7 Na1 F8 -28.2(3) . . . . ?
Na2 F7 Na1 F8 141.6(6) . . . . ?
Cr7 F7 Na1 O50 23(3) . . . . ?
Cr8 F7 Na1 O50 -131(3) . . . . ?
Na2 F7 Na1 O50 39(3) . . . . ?
Cr7 F7 Na1 F1 132.3(7) . . . . ?
Cr8 F7 Na1 F1 -22.4(9) . . . . ?
Na2 F7 Na1 F1 147.4(11) . . . . ?
Cr7 F7 Na1 O31 -163.6(5) . . . . ?
Cr8 F7 Na1 O31 41.74(19) . . . . ?
Na2 F7 Na1 O31 -148.4(5) . . . . ?
Cr7 F7 Na1 Cr8 154.7(6) . . . . ?
Na2 F7 Na1 Cr8 169.8(4) . . . . ?
Cr7 F7 Na1 C90 -72.4(12) . . . . ?
Cr8 F7 Na1 C90 132.9(10) . . . . ?
Na2 F7 Na1 C90 -57.2(10) . . . . ?
Cr7 F7 Na1 Cr1 141.7(4) . . . . ?
Cr8 F7 Na1 Cr1 -13.0(3) . . . . ?
Na2 F7 Na1 Cr1 156.9(6) . . . . ?
Cr2 F1 Na1 O60 79.2(10) . . . . ?
Cr1 F1 Na1 O60 -124.3(9) . . . . ?
Cr2 F1 Na1 F8 -135.3(4) . . . . ?
Cr1 F1 Na1 F8 21.3(3) . . . . ?
Cr2 F1 Na1 O50 -28.2(17) . . . . ?
Cr1 F1 Na1 O50 128.4(15) . . . . ?
Cr2 F1 Na1 F7 -141.3(6) . . . . ?
Cr1 F1 Na1 F7 15.3(9) . . . . ?
Cr2 F1 Na1 O31 165.1(3) . . . . ?
Cr1 F1 Na1 O31 -38.3(3) . . . . ?
Cr2 F1 Na1 Cr8 -155.9(3) . . . . ?
Cr1 F1 Na1 Cr8 0.7(3) . . . . ?
Cr2 F1 Na1 C90 63.4(12) . . . . ?
Cr1 F1 Na1 C90 -140.0(10) . . . . ?
Cr2 F1 Na1 Cr1 -156.6(6) . . . . ?
C76 O31 Na1 O60 70.6(8) . . . . ?
Cr8 O31 Na1 O60 -158.8(7) . . . . ?
C76 O31 Na1 F8 -90.8(5) . . . . ?
Cr8 O31 Na1 F8 39.8(2) . . . . ?
C76 O31 Na1 O50 -147(11) . . . . ?
Cr8 O31 Na1 O50 -16(11) . . . . ?
C76 O31 Na1 F7 -173.7(5) . . . . ?
Cr8 O31 Na1 F7 -43.1(2) . . . . ?
C76 O31 Na1 F1 -28.6(5) . . . . ?
Cr8 O31 Na1 F1 102.0(4) . . . . ?
C76 O31 Na1 Cr8 -130.6(4) . . . . ?
C76 O31 Na1 C90 80.9(9) . . . . ?
Cr8 O31 Na1 C90 -148.6(8) . . . . ?
C76 O31 Na1 Cr1 -52.5(4) . . . . ?
Cr8 O31 Na1 Cr1 78.13(19) . . . . ?
O28 Cr8 Na1 O60 -36.0(10) . . . . ?
F8 Cr8 Na1 O60 140.1(10) . . . . ?
F7 Cr8 Na1 O60 -84.8(9) . . . . ?
O29 Cr8 Na1 O60 97.2(9) . . . . ?
O31 Cr8 Na1 O60 24.8(8) . . . . ?
O26 Cr8 Na1 O60 -158.6(8) . . . . ?
O28 Cr8 Na1 F8 -176.1(2) . . . . ?
F7 Cr8 Na1 F8 135.1(4) . . . . ?
O29 Cr8 Na1 F8 -42.8(5) . . . . ?
O31 Cr8 Na1 F8 -115.3(3) . . . . ?
O26 Cr8 Na1 F8 61.3(3) . . . . ?
O28 Cr8 Na1 O50 114(4) . . . . ?
F8 Cr8 Na1 O50 -70(4) . . . . ?
F7 Cr8 Na1 O50 65(4) . . . . ?
O29 Cr8 Na1 O50 -113(4) . . . . ?
O31 Cr8 Na1 O50 175(4) . . . . ?
O26 Cr8 Na1 O50 -9(4) . . . . ?
O28 Cr8 Na1 F7 48.8(4) . . . . ?
F8 Cr8 Na1 F7 -135.1(4) . . . . ?
O29 Cr8 Na1 F7 -177.9(2) . . . . ?
O31 Cr8 Na1 F7 109.6(3) . . . . ?
O26 Cr8 Na1 F7 -73.8(3) . . . . ?
O28 Cr8 Na1 F1 -145.5(3) . . . . ?
F8 Cr8 Na1 F1 30.6(3) . . . . ?
F7 Cr8 Na1 F1 165.7(6) . . . . ?
O29 Cr8 Na1 F1 -12.2(6) . . . . ?
O31 Cr8 Na1 F1 -84.7(4) . . . . ?
O26 Cr8 Na1 F1 91.9(4) . . . . ?
O28 Cr8 Na1 O31 -60.9(4) . . . . ?
F8 Cr8 Na1 O31 115.3(3) . . . . ?
F7 Cr8 Na1 O31 -109.6(3) . . . . ?
O29 Cr8 Na1 O31 72.4(4) . . . . ?
O26 Cr8 Na1 O31 176.6(2) . . . . ?
O28 Cr8 Na1 C90 -18.1(12) . . . . ?
F8 Cr8 Na1 C90 158.1(12) . . . . ?
F7 Cr8 Na1 C90 -66.8(11) . . . . ?
O29 Cr8 Na1 C90 115.2(11) . . . . ?
O31 Cr8 Na1 C90 42.8(11) . . . . ?
O26 Cr8 Na1 C90 -140.6(11) . . . . ?
O28 Cr8 Na1 Cr1 -145.0(2) . . . . ?
F8 Cr8 Na1 Cr1 31.08(19) . . . . ?
F7 Cr8 Na1 Cr1 166.2(4) . . . . ?
O29 Cr8 Na1 Cr1 -11.8(4) . . . . ?
O31 Cr8 Na1 Cr1 -84.2(2) . . . . ?
O26 Cr8 Na1 Cr1 92.4(2) . . . . ?
C92 C90 Na1 O60 27(7) . . . . ?
C91 C90 Na1 O60 -179(5) . . . . ?
O60 C90 Na1 F8 -11(6) . . . . ?
C92 C90 Na1 F8 15(10) . . . . ?
C91 C90 Na1 F8 169(2) . . . . ?
O60 C90 Na1 O50 155(5) . . . . ?
C92 C90 Na1 O50 -179(8) . . . . ?
C91 C90 Na1 O50 -25(3) . . . . ?
O60 C90 Na1 F7 -100(4) . . . . ?
C92 C90 Na1 F7 -74(8) . . . . ?
C91 C90 Na1 F7 80(2) . . . . ?
O60 C90 Na1 F1 63(4) . . . . ?
C92 C90 Na1 F1 90(8) . . . . ?
C91 C90 Na1 F1 -116(2) . . . . ?
O60 C90 Na1 O31 -36(4) . . . . ?
C92 C90 Na1 O31 -10(8) . . . . ?
C91 C90 Na1 O31 144(2) . . . . ?
O60 C90 Na1 Cr8 -62(4) . . . . ?
C92 C90 Na1 Cr8 -35(8) . . . . ?
C91 C90 Na1 Cr8 119(2) . . . . ?
O60 C90 Na1 Cr1 31(5) . . . . ?
C92 C90 Na1 Cr1 58(8) . . . . ?
C91 C90 Na1 Cr1 -148.1(17) . . . . ?
F8 Cr1 Na1 O60 -148.6(11) . . . . ?
F1 Cr1 Na1 O60 67.3(10) . . . . ?
O30 Cr1 Na1 O60 -116.9(10) . . . . ?
O3 Cr1 Na1 O60 32.8(11) . . . . ?
O32 Cr1 Na1 O60 -35.5(10) . . . . ?
O1 Cr1 Na1 O60 144.0(10) . . . . ?
F1 Cr1 Na1 F8 -144.1(5) . . . . ?
O30 Cr1 Na1 F8 31.7(5) . . . . ?
O3 Cr1 Na1 F8 -178.5(3) . . . . ?
O32 Cr1 Na1 F8 113.1(4) . . . . ?
O1 Cr1 Na1 F8 -67.4(4) . . . . ?
F8 Cr1 Na1 O50 85.9(16) . . . . ?
F1 Cr1 Na1 O50 -58.2(15) . . . . ?
O30 Cr1 Na1 O50 117.6(15) . . . . ?
O3 Cr1 Na1 O50 -92.6(16) . . . . ?
O32 Cr1 Na1 O50 -160.9(15) . . . . ?
O1 Cr1 Na1 O50 18.5(16) . . . . ?
F8 Cr1 Na1 F7 -26.0(2) . . . . ?
F1 Cr1 Na1 F7 -170.1(6) . . . . ?
O30 Cr1 Na1 F7 5.7(6) . . . . ?
O3 Cr1 Na1 F7 155.5(3) . . . . ?
O32 Cr1 Na1 F7 87.2(4) . . . . ?
O1 Cr1 Na1 F7 -93.4(4) . . . . ?
F8 Cr1 Na1 F1 144.1(5) . . . . ?
O30 Cr1 Na1 F1 175.8(2) . . . . ?
O3 Cr1 Na1 F1 -34.4(5) . . . . ?
O32 Cr1 Na1 F1 -102.7(3) . . . . ?
O1 Cr1 Na1 F1 76.7(3) . . . . ?
F8 Cr1 Na1 O31 -77.6(3) . . . . ?
F1 Cr1 Na1 O31 138.2(4) . . . . ?
O30 Cr1 Na1 O31 -45.9(4) . . . . ?
O3 Cr1 Na1 O31 103.8(3) . . . . ?
O32 Cr1 Na1 O31 35.5(2) . . . . ?
O1 Cr1 Na1 O31 -145.0(2) . . . . ?
F8 Cr1 Na1 Cr8 -35.1(2) . . . . ?
F1 Cr1 Na1 Cr8 -179.2(4) . . . . ?
O30 Cr1 Na1 Cr8 -3.4(4) . . . . ?
O3 Cr1 Na1 Cr8 146.3(2) . . . . ?
O32 Cr1 Na1 Cr8 78.0(2) . . . . ?
O1 Cr1 Na1 Cr8 -102.5(2) . . . . ?
F8 Cr1 Na1 C90 -158.8(15) . . . . ?
F1 Cr1 Na1 C90 57.1(14) . . . . ?
O30 Cr1 Na1 C90 -127.1(14) . . . . ?
O3 Cr1 Na1 C90 22.7(15) . . . . ?
O32 Cr1 Na1 C90 -45.6(14) . . . . ?
O1 Cr1 Na1 C90 133.8(14) . . . . ?
C90A O60A Na2 O50A 27(7) . . . . ?
C90A O60A Na2 F6 -154(6) . . . . ?
C90A O60A Na2 F5 135(6) . . . . ?
C90A O60A Na2 F7 -76(7) . . . . ?
C90A O60A Na2 O23 -170(7) . . . . ?
C90A O60A Na2 Cr6 174(6) . . . . ?
C90A O60A Na2 Cr7 -114(6) . . . . ?
Cr6 F6 Na2 O50A 124.5(16) . . . . ?
Cr7 F6 Na2 O50A -109.9(16) . . . . ?
Cr6 F6 Na2 O60A -54.6(17) . . . . ?
Cr7 F6 Na2 O60A 71.0(17) . . . . ?
Cr6 F6 Na2 F5 29.1(3) . . . . ?
Cr7 F6 Na2 F5 154.7(2) . . . . ?
Cr6 F6 Na2 F7 -146.8(2) . . . . ?
Cr7 F6 Na2 F7 -21.2(3) . . . . ?
Cr6 F6 Na2 O23 -36.7(2) . . . . ?
Cr7 F6 Na2 O23 88.9(2) . . . . ?
Cr6 F6 Na2 C90A -72(3) . . . . ?
Cr7 F6 Na2 C90A 54(3) . . . . ?
Cr7 F6 Na2 Cr6 125.6(2) . . . . ?
Cr6 F6 Na2 Cr7 -125.6(2) . . . . ?
Cr5 F5 Na2 O50A 19.1(12) . . . . ?
Cr6 F5 Na2 O50A -128.5(9) . . . . ?
Cr5 F5 Na2 O60A -104.0(11) . . . . ?
Cr6 F5 Na2 O60A 108.4(11) . . . . ?
Cr5 F5 Na2 F6 118.9(5) . . . . ?
Cr6 F5 Na2 F6 -28.7(3) . . . . ?
Cr5 F5 Na2 F7 124.8(6) . . . . ?
Cr6 F5 Na2 F7 -22.8(8) . . . . ?
Cr5 F5 Na2 O23 -170.0(5) . . . . ?
Cr6 F5 Na2 O23 42.4(2) . . . . ?
Cr5 F5 Na2 C90A -90.5(14) . . . . ?
Cr6 F5 Na2 C90A 122.0(12) . . . . ?
Cr5 F5 Na2 Cr6 147.6(6) . . . . ?
Cr5 F5 Na2 Cr7 134.0(4) . . . . ?
Cr6 F5 Na2 Cr7 -13.6(3) . . . . ?
Cr7 F7 Na2 O50A 122.9(16) . . . . ?
Cr8 F7 Na2 O50A -31.4(17) . . . . ?
Na1 F7 Na2 O50A -48.9(16) . . . . ?
Cr7 F7 Na2 O60A -115.3(9) . . . . ?
Cr8 F7 Na2 O60A 90.4(11) . . . . ?
Na1 F7 Na2 O60A 72.9(10) . . . . ?
Cr7 F7 Na2 F6 20.6(3) . . . . ?
Cr8 F7 Na2 F6 -133.7(4) . . . . ?
Na1 F7 Na2 F6 -151.2(6) . . . . ?
Cr7 F7 Na2 F5 14.8(8) . . . . ?
Cr8 F7 Na2 F5 -139.6(5) . . . . ?
Na1 F7 Na2 F5 -157.1(10) . . . . ?
Cr7 F7 Na2 O23 -37.6(4) . . . . ?
Cr8 F7 Na2 O23 168.1(3) . . . . ?
Na1 F7 Na2 O23 150.6(6) . . . . ?
Cr7 F7 Na2 C90A -132.8(9) . . . . ?
Cr8 F7 Na2 C90A 72.9(11) . . . . ?
Na1 F7 Na2 C90A 55.4(10) . . . . ?
Cr7 F7 Na2 Cr6 0.6(3) . . . . ?
Cr8 F7 Na2 Cr6 -153.8(3) . . . . ?
Na1 F7 Na2 Cr6 -171.3(6) . . . . ?
Cr8 F7 Na2 Cr7 -154.3(6) . . . . ?
Na1 F7 Na2 Cr7 -171.8(5) . . . . ?
C56 O23 Na2 O50A -148(2) . . . . ?
Cr6 O23 Na2 O50A -19(2) . . . . ?
C56 O23 Na2 O60A 74.7(12) . . . . ?
Cr6 O23 Na2 O60A -155.7(11) . . . . ?
C56 O23 Na2 F6 -93.0(5) . . . . ?
Cr6 O23 Na2 F6 36.6(2) . . . . ?
C56 O23 Na2 F5 -172.5(5) . . . . ?
Cr6 O23 Na2 F5 -42.9(2) . . . . ?
C56 O23 Na2 F7 -29.5(6) . . . . ?
Cr6 O23 Na2 F7 100.1(4) . . . . ?
C56 O23 Na2 C90A 71.8(17) . . . . ?
Cr6 O23 Na2 C90A -158.6(16) . . . . ?
C56 O23 Na2 Cr6 -129.6(5) . . . . ?
C56 O23 Na2 Cr7 -53.2(4) . . . . ?
Cr6 O23 Na2 Cr7 76.4(2) . . . . ?
O60A C90A Na2 O50A -156(6) . . . . ?
C91A C90A Na2 O50A 23(4) . . . . ?
C92A C90A Na2 O50A 165(14) . . . . ?
C91A C90A Na2 O60A 179(9) . . . . ?
C92A C90A Na2 O60A -39(11) . . . . ?
O60A C90A Na2 F6 40(9) . . . . ?
C91A C90A Na2 F6 -141(3) . . . . ?
C92A C90A Na2 F6 1(17) . . . . ?
O60A C90A Na2 F5 -49(7) . . . . ?
C91A C90A Na2 F5 130(3) . . . . ?
C92A C90A Na2 F5 -88(15) . . . . ?
O60A C90A Na2 F7 108(6) . . . . ?
C91A C90A Na2 F7 -73(4) . . . . ?
C92A C90A Na2 F7 69(15) . . . . ?
O60A C90A Na2 O23 9(7) . . . . ?
C91A C90A Na2 O23 -172(4) . . . . ?
C92A C90A Na2 O23 -30(15) . . . . ?
O60A C90A Na2 Cr6 -7(7) . . . . ?
C91A C90A Na2 Cr6 172(3) . . . . ?
C92A C90A Na2 Cr6 -46(16) . . . . ?
O60A C90A Na2 Cr7 76(7) . . . . ?
C91A C90A Na2 Cr7 -105(3) . . . . ?
C92A C90A Na2 Cr7 37(15) . . . . ?
F6 Cr6 Na2 O50A -69.2(11) . . . . ?
F5 Cr6 Na2 O50A 63.7(11) . . . . ?
O20 Cr6 Na2 O50A 109.5(11) . . . . ?
O18 Cr6 Na2 O50A -9.5(12) . . . . ?
O21 Cr6 Na2 O50A -119.6(11) . . . . ?
O23 Cr6 Na2 O50A 171.8(12) . . . . ?
F6 Cr6 Na2 O60A 144.3(13) . . . . ?
F5 Cr6 Na2 O60A -82.8(12) . . . . ?
O20 Cr6 Na2 O60A -37.1(13) . . . . ?
O18 Cr6 Na2 O60A -156.0(12) . . . . ?
O21 Cr6 Na2 O60A 93.8(13) . . . . ?
O23 Cr6 Na2 O60A 25.3(12) . . . . ?
F5 Cr6 Na2 F6 132.9(4) . . . . ?
O20 Cr6 Na2 F6 178.6(3) . . . . ?
O18 Cr6 Na2 F6 59.7(4) . . . . ?
O21 Cr6 Na2 F6 -50.4(5) . . . . ?
O23 Cr6 Na2 F6 -119.0(4) . . . . ?
F6 Cr6 Na2 F5 -132.9(4) . . . . ?
O20 Cr6 Na2 F5 45.7(5) . . . . ?
O18 Cr6 Na2 F5 -73.2(4) . . . . ?
O21 Cr6 Na2 F5 176.6(3) . . . . ?
O23 Cr6 Na2 F5 108.1(4) . . . . ?
F6 Cr6 Na2 F7 32.0(3) . . . . ?
F5 Cr6 Na2 F7 164.9(6) . . . . ?
O20 Cr6 Na2 F7 -149.4(3) . . . . ?
O18 Cr6 Na2 F7 91.7(4) . . . . ?
O21 Cr6 Na2 F7 -18.5(6) . . . . ?
O23 Cr6 Na2 F7 -87.0(4) . . . . ?
F6 Cr6 Na2 O23 119.0(4) . . . . ?
F5 Cr6 Na2 O23 -108.1(4) . . . . ?
O20 Cr6 Na2 O23 -62.4(4) . . . . ?
O18 Cr6 Na2 O23 178.7(2) . . . . ?
O21 Cr6 Na2 O23 68.6(4) . . . . ?
F6 Cr6 Na2 C90A 147(2) . . . . ?
F5 Cr6 Na2 C90A -81(2) . . . . ?
O20 Cr6 Na2 C90A -35(2) . . . . ?
O18 Cr6 Na2 C90A -154(2) . . . . ?
O21 Cr6 Na2 C90A 96(2) . . . . ?
O23 Cr6 Na2 C90A 28(2) . . . . ?
F6 Cr6 Na2 Cr7 32.3(2) . . . . ?
F5 Cr6 Na2 Cr7 165.3(4) . . . . ?
O20 Cr6 Na2 Cr7 -149.0(3) . . . . ?
O18 Cr6 Na2 Cr7 92.1(2) . . . . ?
O21 Cr6 Na2 Cr7 -18.1(4) . . . . ?
O23 Cr6 Na2 Cr7 -86.7(2) . . . . ?
F6 Cr7 Na2 O50A 82(2) . . . . ?
O22 Cr7 Na2 O50A 114(2) . . . . ?
F7 Cr7 Na2 O50A -65(2) . . . . ?
O27 Cr7 Na2 O50A -104(2) . . . . ?
O25 Cr7 Na2 O50A 14(2) . . . . ?
O24 Cr7 Na2 O50A -168(2) . . . . ?
F6 Cr7 Na2 O60A -134.2(11) . . . . ?
O22 Cr7 Na2 O60A -102.0(10) . . . . ?
F7 Cr7 Na2 O60A 79.6(10) . . . . ?
O27 Cr7 Na2 O60A 40.7(11) . . . . ?
O25 Cr7 Na2 O60A 158.6(10) . . . . ?
O24 Cr7 Na2 O60A -24.2(10) . . . . ?
O22 Cr7 Na2 F6 32.3(5) . . . . ?
F7 Cr7 Na2 F6 -146.2(5) . . . . ?
O27 Cr7 Na2 F6 174.9(3) . . . . ?
O25 Cr7 Na2 F6 -67.2(3) . . . . ?
O24 Cr7 Na2 F6 110.0(3) . . . . ?
F6 Cr7 Na2 F5 -24.0(2) . . . . ?
O22 Cr7 Na2 F5 8.3(6) . . . . ?
F7 Cr7 Na2 F5 -170.1(6) . . . . ?
O27 Cr7 Na2 F5 150.9(3) . . . . ?
O25 Cr7 Na2 F5 -91.2(4) . . . . ?
O24 Cr7 Na2 F5 86.0(4) . . . . ?
F6 Cr7 Na2 F7 146.2(5) . . . . ?
O22 Cr7 Na2 F7 178.4(2) . . . . ?
O27 Cr7 Na2 F7 -38.9(5) . . . . ?
O25 Cr7 Na2 F7 79.0(3) . . . . ?
O24 Cr7 Na2 F7 -103.8(3) . . . . ?
F6 Cr7 Na2 O23 -74.3(3) . . . . ?
O22 Cr7 Na2 O23 -42.0(4) . . . . ?
F7 Cr7 Na2 O23 139.5(4) . . . . ?
O27 Cr7 Na2 O23 100.6(3) . . . . ?
O25 Cr7 Na2 O23 -141.5(2) . . . . ?
O24 Cr7 Na2 O23 35.7(2) . . . . ?
F6 Cr7 Na2 C90A -153.7(14) . . . . ?
O22 Cr7 Na2 C90A -121.5(13) . . . . ?
F7 Cr7 Na2 C90A 60.1(13) . . . . ?
O27 Cr7 Na2 C90A 21.2(14) . . . . ?
O25 Cr7 Na2 C90A 139.1(13) . . . . ?
O24 Cr7 Na2 C90A -43.7(13) . . . . ?
F6 Cr7 Na2 Cr6 -33.2(2) . . . . ?
O22 Cr7 Na2 Cr6 -0.9(4) . . . . ?
F7 Cr7 Na2 Cr6 -179.4(4) . . . . ?
O27 Cr7 Na2 Cr6 141.7(3) . . . . ?
O25 Cr7 Na2 Cr6 -100.4(2) . . . . ?
O24 Cr7 Na2 Cr6 76.8(2) . . . . ?
